data_4518916
loop_
_publ_author_name
'Cui, Linfeng'
'Gong, Yanjun'
'Yu, Xinting'
'Lv, Chunxiao'
'Du, Xiaoming'
'Zhao, Jincai'
'Che, Yanke'

_publ_section_title
;
 Development of a Fluorophore with Enhanced Unorthodox Chalcogen Bonding
 for Highly Sensitive Detection of Trimethyl Arsine Vapor
;
_journal_name_full 'ACS Sensors'
_journal_paper_doi 10.1021/acssensors.1c01185
_journal_year 2021
_chemical_formula_moiety '3(C H Cl3), 2(C88 H96 N6 O2 S3)'
_chemical_formula_sum 'C179 H195 Cl9 N12 O4 S6'
_chemical_formula_weight 3089.87
_space_group_crystal_system triclinic
_space_group_IT_number 2
_space_group_name_Hall '-P 1'
_space_group_name_H-M_alt 'P -1'
_atom_sites_solution_hydrogens geom
_atom_sites_solution_primary dual
_audit_creation_date 2021-03-19
_audit_creation_method
;
Olex2 1.3
(compiled 2020.11.12 svn.r5f609507 for OlexSys, GUI svn.r6272)
;
_cell_angle_alpha 90.1890(10)
_cell_angle_beta 102.678(2)
_cell_angle_gamma 97.3800(10)
_cell_formula_units_Z 2
_cell_length_a 19.1376(4)
_cell_length_b 19.3087(3)
_cell_length_c 22.5989(3)
_cell_measurement_reflns_used 33571
_cell_measurement_temperature 170.00(13)
_cell_measurement_theta_max 73.7830
_cell_measurement_theta_min 2.2830
_cell_volume 8075.4(2)
_computing_cell_refinement 'CrysAlisPro 1.171.40.67a (Rigaku OD, 2019)'
_computing_data_collection 'CrysAlisPro 1.171.40.67a (Rigaku OD, 2019)'
_computing_data_reduction 'CrysAlisPro 1.171.40.67a (Rigaku OD, 2019)'
_computing_molecular_graphics 'Olex2 1.3 (Dolomanov et al., 2009)'
_computing_publication_material 'Olex2 1.3 (Dolomanov et al., 2009)'
_computing_structure_refinement 'SHELXL 2018/3 (Sheldrick, 2015)'
_computing_structure_solution 'SHELXT 2018/2 (Sheldrick, 2018)'
_diffrn_ambient_environment N~2~
_diffrn_ambient_temperature 170.00(13)
_diffrn_detector 'Hybrid Pixel Array Detector'
_diffrn_detector_area_resol_mean 10.0000
_diffrn_detector_type HyPix
_diffrn_measured_fraction_theta_full 0.998
_diffrn_measured_fraction_theta_max 0.956
_diffrn_measurement_details
;
List of Runs (angles in degrees, time in seconds):

  # Type    Start    End  Width  t~exp~   \w     \q     \k     \f   Frames
--------------------------------------------------------------------------
  1  \w    -19.00  26.00   0.50    1.00    --  -47.45  19.00 -30.00   90
  2  \w    -23.00  27.00   0.50    1.00    --  -47.45  19.00-120.00  100
  3  \w     34.00 110.00   0.50    1.00    --   47.45  57.00 -90.00  152
  4  \w     80.00 150.00   0.50    4.00    --  103.25 127.00 -25.00  140
  5  \w     91.00 168.00   0.50    4.00    --  103.25  45.00  90.00  154
  6  \w    111.00 169.00   0.50    4.00    --  103.25  54.00 135.84  116
  7  \w     94.00 119.00   0.50    4.00    --  103.25 143.00 144.00   50
  8  \w     81.00 162.00   0.50    4.00    --  103.25 125.00 120.00  162
  9  \w     76.00 119.00   0.50    1.00    --   47.45 143.00 144.00   86
 10  \w     40.00 117.00   0.50    1.00    --   47.45  77.00 150.00  154
 11  \w     33.00  71.00   0.50    4.00    --  103.25 -61.00 150.00   76
 12  \w     68.00 105.00   0.50    4.00    --  103.25 -94.00 120.00   74
 13  \w     78.00 105.00   0.50    4.00    --  103.25 -94.00  60.00   54
 14  \w     80.00 105.00   0.50    4.00    --  103.25 -94.00  30.00   50
 15  \w     43.00  69.00   0.50    1.00    --   47.45-143.00  89.00   52
 16  \w     34.00 125.00   0.50    4.00    --  103.25-143.00  89.00  182
 17  \w     47.00  74.00   0.50    4.00    --  103.25-125.00 150.00   54
 18  \w     35.00  60.00   0.50    4.00    --  103.25 -94.00 120.00   50
 19  \w     43.00  75.00   0.50    4.00    --  103.25 -61.00  60.00   64
 20  \w     31.00  70.00   0.50    4.00    --  103.25 -94.00  60.00   78
 21  \w     40.00  69.00   0.50    4.00    --  103.25 -61.00  90.00   58
 22  \w     47.00  74.00   0.50    4.00    --  103.25 -61.00 -60.00   54
 23  \w     60.00 104.00   0.50    4.00    --  103.25 -77.00-120.00   88
 24  \w     48.00  73.00   0.50    4.00    --  103.25-127.00-100.00   50
 25  \w     31.00 102.00   0.50    4.00    --  103.25 -94.00-120.00  142
 26  \w     48.00  75.00   0.50    4.00    --  103.25 -61.00 -90.00   54
 27  \w     34.00  59.00   0.50    1.00    --   47.45-127.00-100.00   50
 28  \w    -67.00 -26.00   0.50    4.00    --  -99.00  61.00-120.00   82
 29  \w    -69.00 -44.00   0.50    4.00    --  -99.00  77.00-180.00   50
 30  \w   -106.00 -68.00   0.50    4.00    --  -99.00 125.00 -60.00   76
 31  \w   -104.00 -61.00   0.50    4.00    --  -99.00 127.00 -25.00   86
 32  \w    -95.00 -35.00   0.50    1.00    --  -47.45 127.00 -25.00  120
 33  \w    -67.00 -41.00   0.50    4.00    --  -99.00  61.00 -30.00   52
 34  \w   -112.00 -86.00   0.50    4.00    --  -99.00 125.00   0.00   52
 35  \w   -127.00 -31.00   0.50    4.00    --  -99.00 146.00  82.31  192
 36  \w   -102.00 -63.00   0.50    1.00    --  -47.45 143.00 144.00   78
 37  \w   -125.00 -92.00   0.50    4.00    --  -99.00 143.00 144.00   66
 38  \w   -165.00 -87.00   0.50    4.00    --  -99.00 -50.00 -77.60  156
 39  \w   -112.00 -86.00   0.50    1.00    --  -47.45-127.00-100.00   52
 40  \w   -120.00 -65.00   0.50    1.00    --  -47.45-143.00  89.00  110
 41  \w   -120.00 -76.00   0.50    1.00    --  -47.45-125.00  30.00   88
 42  \w   -132.00 -85.00   0.50    4.00    --  -99.00 -48.00 -35.54   94
 43  \w   -125.00 -80.00   0.50    4.00    --  -99.00-127.00-100.00   90
 44  \w   -146.00 -82.00   0.50    4.00    --  -99.00 -61.00-180.00  128
 45  \w   -161.00-136.00   0.50    4.00    --  -99.00 -48.00 -35.54   50
 46  \w   -167.00 -87.00   0.50    4.00    --  -99.00 -54.00 -91.87  160
 47  \w   -139.00-114.00   0.50    4.00    --  -99.00-143.00  89.00   50
 48  \w   -112.00 -71.00   0.50    4.00    --  -99.00 125.00-180.00   82
 49  \w   -112.00 -48.00   0.50    4.00    --  -99.00 125.00-150.00  128
 50  \w   -131.00-104.00   0.50    4.00    --  -99.00 153.00-153.82   54
;
_diffrn_measurement_device 'four-circle diffractometer'
_diffrn_measurement_device_type 'XtaLAB Synergy R, HyPix'
_diffrn_measurement_method '\w scans'
_diffrn_orient_matrix_type 'CrysAlisPro convention (1999,Acta A55,543-557)'
_diffrn_orient_matrix_UB_11 -0.0624116000
_diffrn_orient_matrix_UB_12 -0.0242377000
_diffrn_orient_matrix_UB_13 0.0312529000
_diffrn_orient_matrix_UB_21 -0.0528304000
_diffrn_orient_matrix_UB_22 -0.0106049000
_diffrn_orient_matrix_UB_23 -0.0624281000
_diffrn_orient_matrix_UB_31 0.0155979000
_diffrn_orient_matrix_UB_32 -0.0760232000
_diffrn_orient_matrix_UB_33 -0.0036644000
_diffrn_radiation_monochromator mirror
_diffrn_radiation_probe x-ray
_diffrn_radiation_type 'Cu K\a'
_diffrn_radiation_wavelength 1.54184
_diffrn_reflns_av_R_equivalents 0.0624
_diffrn_reflns_av_unetI/netI 0.0479
_diffrn_reflns_Laue_measured_fraction_full 0.998
_diffrn_reflns_Laue_measured_fraction_max 0.956
_diffrn_reflns_limit_h_max 24
_diffrn_reflns_limit_h_min -23
_diffrn_reflns_limit_k_max 19
_diffrn_reflns_limit_k_min -24
_diffrn_reflns_limit_l_max 28
_diffrn_reflns_limit_l_min -27
_diffrn_reflns_number 123172
_diffrn_reflns_point_group_measured_fraction_full 0.998
_diffrn_reflns_point_group_measured_fraction_max 0.956
_diffrn_reflns_theta_full 67.684
_diffrn_reflns_theta_max 75.518
_diffrn_reflns_theta_min 2.309
_diffrn_source 'Rotating-anode X-ray tube'
_diffrn_source_type 'PhotonJet R (Cu) X-ray Source'
_exptl_absorpt_coefficient_mu 2.613
_exptl_absorpt_correction_T_max 1.00000
_exptl_absorpt_correction_T_min 0.59181
_exptl_absorpt_correction_type multi-scan
_exptl_absorpt_process_details
;
CrysAlisPro 1.171.40.67a (Rigaku Oxford Diffraction, 2019)
Empirical absorption correction using spherical harmonics,
 implemented in SCALE3 ABSPACK scaling algorithm.
;
_exptl_crystal_colour yellow
_exptl_crystal_colour_primary yellow
_exptl_crystal_density_diffrn 1.271
_exptl_crystal_description plate
_exptl_crystal_F_000 3268
_exptl_crystal_size_max 0.42
_exptl_crystal_size_mid 0.09
_exptl_crystal_size_min 0.01
_refine_diff_density_max 1.291
_refine_diff_density_min -1.381
_refine_diff_density_rms 0.087
_refine_ls_extinction_method none
_refine_ls_goodness_of_fit_ref 1.027
_refine_ls_hydrogen_treatment constr
_refine_ls_matrix_type full
_refine_ls_number_parameters 2022
_refine_ls_number_reflns 32021
_refine_ls_number_restraints 497
_refine_ls_restrained_S_all 1.047
_refine_ls_R_factor_all 0.1169
_refine_ls_R_factor_gt 0.0965
_refine_ls_shift/su_max 0.001
_refine_ls_shift/su_mean 0.000
_refine_ls_structure_factor_coef Fsqd
_refine_ls_weighting_details 'w=1/[\s^2^(Fo^2^)+(0.1764P)^2^+7.9680P] where P=(Fo^2^+2Fc^2^)/3'
_refine_ls_weighting_scheme calc
_refine_ls_wR_factor_gt 0.2712
_refine_ls_wR_factor_ref 0.2924
_reflns_Friedel_coverage 0.000
_reflns_number_gt 23843
_reflns_number_total 32021
_reflns_threshold_expression 'I > 2\s(I)'
_cod_data_source_file se1c01185_si_002.cif
_cod_data_source_block tx5285
_cod_database_code 4518916
_shelx_shelxl_version_number 2018/3
_chemical_oxdiff_formula CHNOS
_shelx_space_group_comment
;
The symmetry employed for this shelxl refinement is uniquely defined
by the following loop, which should always be used as a source of
symmetry information in preference to the above space-group names.
They are only intended as comments.
;
_reflns_odcompleteness_completeness 99.82
_reflns_odcompleteness_iscentric 1
_reflns_odcompleteness_theta 66.97
_olex2_refinement_description
;
1. Fixed Uiso
 At 1.2 times of:
  All C(H) groups, All C(H,H) groups
 At 1.5 times of:
  All C(H,H,H) groups
2. Restrained distances
 Cl1A-C88A = Cl2A-C88A = Cl3A-C88A
 1.76 with sigma of 0.01
 C93-C3 = C4-C3 = C93-C91 = C92-C3 = C3-C2 = C2-C1A
 1.54 with sigma of 0.01
 C3A-C2A = C3B-C2B = C2A-C1B = C2B-C1C = C4B-C3B
 1.54 with sigma of 0.01
 O1B-C3B = O1A-C3A
 1.47 with sigma of 0.01
 C87-C84 = C85-C84 = C86-C85
 1.54 with sigma of 0.01
 C85A-C84A = C86A-C85A = C87A-C84A
 1.54 with sigma of 0.01
 C1C-C3B
 2.5 with sigma of 0.02
 C1B-C3A
 2.5 with sigma of 0.02
3. Rigid bond restraints
 O2, C84, C87
 with sigma for 1-2 distances of 0.005 and sigma for 1-3 distances of 0.005
 C63A, C64A
 with sigma for 1-2 distances of 0.01 and sigma for 1-3 distances of 0.01
 C27A, C36A
 with sigma for 1-2 distances of 0.005 and sigma for 1-3 distances of 0.005
4. Uiso/Uaniso restraints and constraints
O1A \\sim C1B \\sim C2A \\sim C3A \\sim C4A \\sim O1B \\sim C3B \\sim C4B \\sim
C2B \\sim C1C: within 1.7A with sigma of 0.02 and sigma for terminal atoms of
0.04 within 1.7A
O1 \\sim C1A \\sim C2 \\sim C3 \\sim C4 \\sim C91 \\sim C92 \\sim C93: within
1.7A with sigma of 0.02 and sigma for terminal atoms of 0.04 within 1.7A
C88A \\sim Cl3A \\sim Cl2A \\sim Cl1A \\sim C88 \\sim Cl1 \\sim Cl2 \\sim Cl3:
within 1.7A with sigma of 0.02 and sigma for terminal atoms of 0.04 within 1.7A
O2 \\sim C84 \\sim C85 \\sim C86 \\sim C87: within 1.7A with sigma of 0.02 and
sigma for terminal atoms of 0.04 within 1.7A
O2A \\sim C84A \\sim C87A \\sim C85A \\sim C86A: within 1.7A with sigma of 0.02
and sigma for terminal atoms of 0.04 within 1.7A
Uanis(C88) \\sim Ueq, Uanis(C88A) \\sim Ueq, Uanis(Cl3A) \\sim Ueq, Uanis(Cl2A)
\\sim Ueq, Uanis(Cl1A) \\sim Ueq, Uanis(Cl3) \\sim Ueq, Uanis(Cl1) \\sim Ueq,
Uanis(Cl2) \\sim Ueq: with sigma of 0.01 and sigma for terminal atoms of 0.02
Uanis(O1A) \\sim Ueq, Uanis(C1B) \\sim Ueq, Uanis(C2A) \\sim Ueq, Uanis(C3A)
\\sim Ueq, Uanis(C4A) \\sim Ueq, Uanis(O1B) \\sim Ueq, Uanis(C3B) \\sim Ueq,
Uanis(C4B) \\sim Ueq, Uanis(C2B) \\sim Ueq, Uanis(C1C) \\sim Ueq: with sigma of
0.01 and sigma for terminal atoms of 0.02
Uanis(O1) \\sim Ueq, Uanis(C1A) \\sim Ueq, Uanis(C2) \\sim Ueq, Uanis(C3) \\sim
Ueq, Uanis(C4) \\sim Ueq, Uanis(C91) \\sim Ueq, Uanis(C92) \\sim Ueq,
Uanis(C93) \\sim Ueq: with sigma of 0.01 and sigma for terminal atoms of 0.02
Uanis(O2) \\sim Ueq, Uanis(C84) \\sim Ueq, Uanis(C85) \\sim Ueq, Uanis(C86)
\\sim Ueq, Uanis(C87) \\sim Ueq: with sigma of 0.01 and sigma for terminal
atoms of 0.02
Uanis(C87A) \\sim Ueq, Uanis(C84A) \\sim Ueq, Uanis(O2A) \\sim Ueq, Uanis(C85A)
\\sim Ueq, Uanis(C86A) \\sim Ueq: with sigma of 0.01 and sigma for terminal
atoms of 0.02
5. Others
 Sof(C88A)=Sof(H88A)=Sof(Cl3A)=Sof(Cl2A)=Sof(Cl1A)=1-FVAR(1)
 Sof(Cl1)=Sof(Cl2)=Sof(Cl3)=Sof(C88)=Sof(H88)=FVAR(1)
 Sof(O1B)=Sof(C3B)=Sof(H3B)=Sof(C4B)=Sof(H4BA)=Sof(H4BB)=Sof(H4BC)=Sof(C2B)=
 Sof(H2BA)=Sof(H2BB)=Sof(C1C)=Sof(H1CA)=Sof(H1CB)=Sof(H1CC)=1-FVAR(2)
 Sof(O1A)=Sof(C1B)=Sof(H1BA)=Sof(H1BB)=Sof(H1BC)=Sof(C2A)=Sof(H2AA)=Sof(H2AB)=
 Sof(C3A)=Sof(H3A)=Sof(C4A)=Sof(H4AA)=Sof(H4AB)=Sof(H4AC)=FVAR(2)
 Sof(H3BB)=Sof(C91)=Sof(H91A)=Sof(H91B)=Sof(H91C)=Sof(C92)=Sof(H92A)=Sof(H92B)=
 Sof(H92C)=Sof(C93)=Sof(H93A)=Sof(H93B)=1-FVAR(3)
 Sof(C1A)=Sof(H1AA)=Sof(H1AB)=Sof(H1AC)=Sof(C2)=Sof(H2A)=Sof(H2B)=Sof(H3AA)=
 Sof(C4)=Sof(H4A)=Sof(H4B)=Sof(H4C)=FVAR(3)
6.a Ternary CH refined with riding coordinates:
 C88(H88), C89(H89), C90(H90), C3(H3AA), C3(H3BB), C84(H84), C3A(H3A),
 C84A(H84A), C88A(H88A), C3B(H3B)
6.b Secondary CH2 refined with riding coordinates:
 C2(H2A,H2B), C30(H30C,H30D), C31(H31C,H31D), C32(H32C,H32D), C33(H33C,H33D),
 C34(H34C,H34D), C36(H36C,H36D), C37(H37C,H37D), C38(H38C,H38D), C39(H39C,H39D),
  C40(H40C,H40D), C61(H61C,H61D), C62(H62C,H62D), C63(H63C,H63D), C64(H64C,
 H64D), C65(H65C,H65D), C67(H67C,H67D), C68(H68C,H68D), C69(H69C,H69D),
 C70(H70C,H70D), C85(H85C,H85D), C110(H11A,H11B), C1(H1A,H1B), C2A(H2AA,H2AB),
 C30A(H30A,H30B), C31A(H31A,H31B), C32A(H32A,H32B), C33A(H33A,H33B), C34A(H34A,
 H34B), C36A(H36A,H36B), C37A(H37A,H37B), C38A(H38A,H38B), C39A(H39A,H39B),
 C40A(H40A,H40B), C61A(H61A,H61B), C62A(H62A,H62B), C63A(H63A,H63B), C64A(H64A,
 H64B), C65A(H65A,H65B), C67A(H67A,H67B), C68A(H68A,H68B), C69A(H69A,H69B),
 C70A(H70A,H70B), C85A(H85A,H85B), C2B(H2BA,H2BB), C93(H93A,H93B)
6.c Aromatic/amide H refined with riding coordinates:
 C6(H6), C7(H7), C9(H9), C10(H10), C12(H12), C13(H13), C18(H18), C19(H19),
 C22(H22), C23(H23), C25(H25), C29(H29), C43(H43), C44(H44), C49(H49), C50(H50),
  C53(H53), C54(H54), C56(H56), C60(H60), C73(H73), C74(H74), C79(H79),
 C80(H80), C82(H82), C83(H83), C6A(H6A), C7A(H7A), C9A(H9A), C10A(H10A),
 C12A(H12A), C13A(H13A), C18A(H18A), C19A(H19A), C22A(H22A), C23A(H23A),
 C25A(H25A), C29A(H29A), C43A(H43A), C44A(H44A), C49A(H49A), C50A(H50A),
 C53A(H53A), C54A(H54A), C56A(H56A), C60A(H60A), C73A(H73A), C74A(H74A),
 C79A(H79A), C80A(H80A), C82A(H82A), C83A(H83A)
6.d Idealised Me refined as rotating group:
 C1A(H1AA,H1AB,H1AC), C4(H4A,H4B,H4C), C35(H35D,H35E,H35F), C41(H41D,H41E,
 H41F), C66(H66D,H66E,H66F), C71(H71D,H71E,H71F), C86(H86D,H86E,H86F), C87(H87D,
 H87E,H87F), C1B(H1BA,H1BB,H1BC), C4A(H4AA,H4AB,H4AC), C35A(H35A,H35B,H35C),
 C41A(H41A,H41B,H41C), C66A(H66A,H66B,H66C), C71A(H71A,H71B,H71C), C86A(H86A,
 H86B,H86C), C87A(H87A,H87B,H87C), C4B(H4BA,H4BB,H4BC), C1C(H1CA,H1CB,H1CC),
 C91(H91A,H91B,H91C), C92(H92A,H92B,H92C)
;
_olex2_submission_special_instructions 'No special instructions were received'
_oxdiff_exptl_absorpt_empirical_details
;
Empirical correction (ABSPACK) includes:
- Absorption correction using spherical harmonics
- Frame scaling
;
_oxdiff_exptl_absorpt_empirical_full_max 1.899
_oxdiff_exptl_absorpt_empirical_full_min 0.499

loop_
_space_group_symop_operation_xyz
'x, y, z'
'-x, -y, -z'

loop_
_atom_site_label
_atom_site_type_symbol
_atom_site_fract_x
_atom_site_fract_y
_atom_site_fract_z
_atom_site_U_iso_or_equiv
_atom_site_adp_type
_atom_site_occupancy
_atom_site_site_symmetry_order
_atom_site_calc_flag
_atom_site_refinement_flags_posn
_atom_site_refinement_flags_adp
_atom_site_refinement_flags_occupancy
_atom_site_disorder_assembly
_atom_site_disorder_group
Cl1 Cl 0.8997(2) 1.2326(4) 0.1695(3) 0.180(2) Uani 0.590(4) 1 d . U P A 1
Cl2 Cl 1.0008(2) 1.3248(2) 0.26214(14) 0.1200(13) Uani 0.590(4) 1 d . U P A 1
Cl3 Cl 1.04157(19) 1.19878(15) 0.21992(15) 0.1064(11) Uani 0.590(4) 1 d . U P A 1
C88 C 0.9888(6) 1.2660(6) 0.1997(5) 0.079(3) Uani 0.590(4) 1 d . U P A 1
H88 H 1.006985 1.291780 0.167667 0.095 Uiso 0.590(4) 1 calc R U P A 1
Cl4 Cl 0.5448(2) 0.93557(14) 0.24888(11) 0.1685(12) Uani 1 1 d . . . . .
Cl5 Cl 0.49227(17) 0.9622(2) 0.35584(19) 0.1884(13) Uani 1 1 d . . . . .
Cl6 Cl 0.61797(19) 0.8986(4) 0.36374(16) 0.285(3) Uani 1 1 d . . . . .
C89 C 0.5605(8) 0.9347(8) 0.3245(5) 0.186(5) Uani 1 1 d . . . . .
H89 H 0.590010 0.980650 0.330099 0.223 Uiso 1 1 calc R U . . .
Cl7 Cl 0.85310(10) 0.76620(10) 0.21744(8) 0.1041(5) Uani 1 1 d . . . . .
Cl8 Cl 0.98680(8) 0.84634(9) 0.21211(9) 0.0998(5) Uani 1 1 d . . . . .
Cl9 Cl 0.87308(8) 0.82238(10) 0.10359(6) 0.0917(4) Uani 1 1 d . . . . .
C90 C 0.8939(3) 0.8347(3) 0.1831(2) 0.0753(13) Uani 1 1 d . . . . .
H90 H 0.875174 0.877301 0.192735 0.090 Uiso 1 1 calc R U . . .
S1 S 0.67598(7) 0.32146(7) 0.17608(5) 0.0677(3) Uani 1 1 d . . . . .
S2 S 0.16482(6) 0.47818(5) 0.38167(5) 0.0558(3) Uani 1 1 d . . . . .
S3 S -0.21676(6) 0.65718(5) 0.72137(5) 0.0579(3) Uani 1 1 d . . . . .
O1 O 0.9416(3) 0.3254(2) -0.0500(2) 0.1099(15) Uani 1 1 d . U . . .
O2 O -0.3853(2) 0.9362(2) 0.89499(16) 0.0920(12) Uani 1 1 d . U . . .
N1 N 0.72374(19) 0.33945(19) 0.12665(16) 0.0563(8) Uani 1 1 d . . . . .
N2 N 0.62460(19) 0.38193(18) 0.16534(16) 0.0546(8) Uani 1 1 d . . . . .
N3 N 0.21520(18) 0.50925(16) 0.33684(14) 0.0469(7) Uani 1 1 d . . . . .
N4 N 0.12584(18) 0.54514(15) 0.39202(14) 0.0468(7) Uani 1 1 d . . . . .
N5 N -0.18519(18) 0.68982(16) 0.66525(15) 0.0497(7) Uani 1 1 d . . . . .
N6 N -0.24290(19) 0.72465(17) 0.74722(15) 0.0522(8) Uani 1 1 d . . . . .
C1A C 0.9107(7) 0.2836(9) -0.1694(8) 0.140(6) Uani 0.569(13) 1 d D U P B 1
H1AA H 0.878761 0.293256 -0.143940 0.210 Uiso 0.569(13) 1 calc R U P B 1
H1AB H 0.905646 0.234115 -0.177427 0.210 Uiso 0.569(13) 1 calc R U P B 1
H1AC H 0.898659 0.306974 -0.206953 0.210 Uiso 0.569(13) 1 calc R U P B 1
C2 C 0.9885(6) 0.3096(7) -0.1373(6) 0.109(4) Uani 0.569(13) 1 d D U P B 1
H2A H 1.013040 0.271391 -0.118966 0.131 Uiso 0.569(13) 1 calc R U P B 1
H2B H 1.015236 0.332215 -0.165362 0.131 Uiso 0.569(13) 1 calc R U P B 1
C3 C 0.9806(3) 0.3605(4) -0.0900(3) 0.0982(18) Uani 1 1 d D U . . .
H3AA H 0.968282 0.406528 -0.103364 0.118 Uiso 0.569(13) 1 calc R U P B 1
H3BB H 0.954342 0.401216 -0.095397 0.118 Uiso 0.431(13) 1 calc R U P B 2
C4 C 1.0605(6) 0.3556(11) -0.0585(8) 0.135(5) Uani 0.569(13) 1 d D U P B 1
H4A H 1.076177 0.316019 -0.075225 0.203 Uiso 0.569(13) 1 calc R U P B 1
H4B H 1.064437 0.350173 -0.015735 0.203 Uiso 0.569(13) 1 calc R U P B 1
H4C H 1.090403 0.397427 -0.065101 0.203 Uiso 0.569(13) 1 calc R U P B 1
C5 C 0.8886(3) 0.3548(3) -0.0308(3) 0.0742(14) Uani 1 1 d . . . . .
C6 C 0.8776(2) 0.4234(3) -0.0346(2) 0.0631(11) Uani 1 1 d . . . . .
H6 H 0.904870 0.454053 -0.055056 0.076 Uiso 1 1 calc R U . . .
C7 C 0.8258(2) 0.4475(2) -0.0082(2) 0.0563(10) Uani 1 1 d . . . . .
H7 H 0.819243 0.494391 -0.011225 0.068 Uiso 1 1 calc R U . . .
C8 C 0.7839(2) 0.4039(2) 0.02229(17) 0.0465(8) Uani 1 1 d . . . . .
C9 C 0.7942(3) 0.3336(2) 0.0239(2) 0.0639(11) Uani 1 1 d . . . . .
H9 H 0.765678 0.301937 0.042549 0.077 Uiso 1 1 calc R U . . .
C10 C 0.8463(3) 0.3107(3) -0.0019(3) 0.0856(17) Uani 1 1 d . . . . .
H10 H 0.852872 0.263864 0.000444 0.103 Uiso 1 1 calc R U . . .
C11 C 0.72852(19) 0.4304(2) 0.04990(17) 0.0456(8) Uani 1 1 d . . . . .
C12 C 0.6980(2) 0.4891(2) 0.03008(18) 0.0500(8) Uani 1 1 d . . . . .
H12 H 0.714817 0.514083 -0.000242 0.060 Uiso 1 1 calc R U . . .
C13 C 0.6424(2) 0.5139(2) 0.05310(18) 0.0499(8) Uani 1 1 d . . . . .
H13 H 0.625570 0.554666 0.037514 0.060 Uiso 1 1 calc R U . . .
C14 C 0.61183(19) 0.48161(18) 0.09683(16) 0.0432(7) Uani 1 1 d . . . . .
C15 C 0.64353(19) 0.42146(19) 0.12109(16) 0.0440(8) Uani 1 1 d . . . . .
C16 C 0.70131(19) 0.3962(2) 0.09830(16) 0.0454(8) Uani 1 1 d . . . . .
C17 C 0.54896(19) 0.50594(18) 0.11561(16) 0.0428(7) Uani 1 1 d . . . . .
C18 C 0.5034(2) 0.54408(19) 0.07514(17) 0.0455(8) Uani 1 1 d . . . . .
H18 H 0.512269 0.552318 0.036782 0.055 Uiso 1 1 calc R U . . .
C19 C 0.4453(2) 0.56987(18) 0.09070(16) 0.0445(8) Uani 1 1 d . . . . .
H19 H 0.416317 0.596174 0.063679 0.053 Uiso 1 1 calc R U . . .
C20 C 0.43134(18) 0.55561(17) 0.14757(16) 0.0414(7) Uani 1 1 d . . . . .
C21 C 0.37565(19) 0.57668(17) 0.17646(16) 0.0410(7) Uani 1 1 d . . . . .
C22 C 0.32016(19) 0.61586(18) 0.15438(17) 0.0434(7) Uani 1 1 d . . . . .
H22 H 0.313485 0.632559 0.115254 0.052 Uiso 1 1 calc R U . . .
C23 C 0.2749(2) 0.62955(19) 0.19191(17) 0.0453(8) Uani 1 1 d . . . . .
H23 H 0.238260 0.656689 0.177945 0.054 Uiso 1 1 calc R U . . .
C24 C 0.28319(19) 0.60340(18) 0.25047(16) 0.0426(7) Uani 1 1 d . . . . .
C25 C 0.33782(19) 0.56080(18) 0.27108(16) 0.0420(7) Uani 1 1 d . . . . .
H25 H 0.342192 0.540620 0.308802 0.050 Uiso 1 1 calc R U . . .
C26 C 0.38457(19) 0.54951(18) 0.23459(16) 0.0418(7) Uani 1 1 d . . . . .
C27 C 0.44959(18) 0.50827(19) 0.24793(15) 0.0420(7) Uani 1 1 d . . . . .
C28 C 0.47476(18) 0.51591(18) 0.18815(15) 0.0410(7) Uani 1 1 d . . . . .
C29 C 0.53437(19) 0.49245(18) 0.17290(16) 0.0426(7) Uani 1 1 d . . . . .
H29 H 0.564521 0.467850 0.200629 0.051 Uiso 1 1 calc R U . . .
C30 C 0.42245(19) 0.43238(19) 0.25990(16) 0.0437(7) Uani 1 1 d . . . . .
H30C H 0.400108 0.432712 0.294479 0.052 Uiso 1 1 calc R U . . .
H30D H 0.385016 0.414294 0.225077 0.052 Uiso 1 1 calc R U . . .
C31 C 0.4786(2) 0.3815(2) 0.2722(2) 0.0568(10) Uani 1 1 d . . . . .
H31C H 0.502347 0.381866 0.238360 0.068 Uiso 1 1 calc R U . . .
H31D H 0.515060 0.397904 0.308150 0.068 Uiso 1 1 calc R U . . .
C32 C 0.4485(3) 0.3087(2) 0.2809(2) 0.0726(13) Uani 1 1 d . . . . .
H32C H 0.414571 0.290543 0.244043 0.087 Uiso 1 1 calc R U . . .
H32D H 0.422449 0.307998 0.313269 0.087 Uiso 1 1 calc R U . . .
C33 C 0.5099(4) 0.2607(3) 0.2973(4) 0.104(2) Uani 1 1 d . . . . .
H33C H 0.537565 0.264174 0.266026 0.125 Uiso 1 1 calc R U . . .
H33D H 0.542263 0.278075 0.335178 0.125 Uiso 1 1 calc R U . . .
C34 C 0.4838(5) 0.1876(4) 0.3034(4) 0.119(3) Uani 1 1 d . . . . .
H34C H 0.453239 0.168498 0.265313 0.143 Uiso 1 1 calc R U . . .
H34D H 0.455742 0.182941 0.334381 0.143 Uiso 1 1 calc R U . . .
C35 C 0.5495(7) 0.1485(6) 0.3210(7) 0.196(6) Uani 1 1 d . . . . .
H35D H 0.583316 0.172556 0.354834 0.294 Uiso 1 1 calc R U . . .
H35E H 0.572119 0.146461 0.287227 0.294 Uiso 1 1 calc R U . . .
H35F H 0.534322 0.101947 0.332086 0.294 Uiso 1 1 calc R U . . .
C36 C 0.5117(2) 0.5427(2) 0.29918(17) 0.0477(8) Uani 1 1 d . . . . .
H36C H 0.554116 0.520482 0.298238 0.057 Uiso 1 1 calc R U . . .
H36D H 0.522515 0.591210 0.289255 0.057 Uiso 1 1 calc R U . . .
C37 C 0.5019(2) 0.5417(2) 0.36414(18) 0.0539(9) Uani 1 1 d . . . . .
H37C H 0.460971 0.565522 0.366807 0.065 Uiso 1 1 calc R U . . .
H37D H 0.491527 0.493714 0.375492 0.065 Uiso 1 1 calc R U . . .
C38 C 0.5688(2) 0.5769(2) 0.40790(19) 0.0574(10) Uani 1 1 d . . . . .
H38C H 0.610011 0.555411 0.402058 0.069 Uiso 1 1 calc R U . . .
H38D H 0.576715 0.625585 0.397598 0.069 Uiso 1 1 calc R U . . .
C39 C 0.5665(3) 0.5738(3) 0.4741(2) 0.0645(11) Uani 1 1 d . . . . .
H39C H 0.557335 0.525268 0.484596 0.077 Uiso 1 1 calc R U . . .
H39D H 0.526627 0.596954 0.480719 0.077 Uiso 1 1 calc R U . . .
C40 C 0.6358(3) 0.6077(4) 0.5159(2) 0.0872(17) Uani 1 1 d . . . . .
H40C H 0.643278 0.657005 0.507517 0.105 Uiso 1 1 calc R U . . .
H40D H 0.676220 0.586717 0.507488 0.105 Uiso 1 1 calc R U . . .
C41 C 0.6344(4) 0.5996(5) 0.5825(3) 0.113(2) Uani 1 1 d . . . . .
H41D H 0.677889 0.624145 0.607113 0.169 Uiso 1 1 calc R U . . .
H41E H 0.631005 0.550949 0.591706 0.169 Uiso 1 1 calc R U . . .
H41F H 0.593362 0.618556 0.590606 0.169 Uiso 1 1 calc R U . . .
C42 C 0.23479(19) 0.62241(18) 0.28891(16) 0.0427(7) Uani 1 1 d . . . . .
C43 C 0.2153(2) 0.68859(19) 0.28781(19) 0.0513(9) Uani 1 1 d . . . . .
H43 H 0.235830 0.721413 0.264393 0.062 Uiso 1 1 calc R U . . .
C44 C 0.1661(2) 0.70939(19) 0.32020(19) 0.0514(9) Uani 1 1 d . . . . .
H44 H 0.156452 0.755400 0.317292 0.062 Uiso 1 1 calc R U . . .
C45 C 0.13140(19) 0.66600(18) 0.35583(16) 0.0424(7) Uani 1 1 d . . . . .
C46 C 0.15167(19) 0.59674(17) 0.36037(15) 0.0395(7) Uani 1 1 d . . . . .
C47 C 0.20336(19) 0.57604(17) 0.32778(15) 0.0401(7) Uani 1 1 d . . . . .
C48 C 0.0778(2) 0.69107(18) 0.38627(17) 0.0433(7) Uani 1 1 d . . . . .
C49 C 0.0379(2) 0.7431(2) 0.35838(18) 0.0497(9) Uani 1 1 d . . . . .
H49 H 0.043181 0.757650 0.320241 0.060 Uiso 1 1 calc R U . . .
C50 C -0.0093(2) 0.7734(2) 0.38628(18) 0.0501(9) Uani 1 1 d . . . . .
H50 H -0.034458 0.808473 0.367656 0.060 Uiso 1 1 calc R U . . .
C51 C -0.01776(19) 0.75006(18) 0.44232(17) 0.0436(8) Uani 1 1 d . . . . .
C52 C -0.06238(19) 0.77155(18) 0.48246(17) 0.0428(7) Uani 1 1 d . . . . .
C53 C -0.1073(2) 0.82357(19) 0.47715(18) 0.0486(8) Uani 1 1 d . . . . .
H53 H -0.113337 0.851343 0.443329 0.058 Uiso 1 1 calc R U . . .
C54 C -0.1428(2) 0.8332(2) 0.52309(18) 0.0496(9) Uani 1 1 d . . . . .
H54 H -0.172880 0.867901 0.519610 0.060 Uiso 1 1 calc R U . . .
C55 C -0.13496(19) 0.79249(19) 0.57453(17) 0.0452(8) Uani 1 1 d . . . . .
C56 C -0.09019(19) 0.73903(18) 0.57892(17) 0.0426(7) Uani 1 1 d . . . . .
H56 H -0.084935 0.710522 0.612266 0.051 Uiso 1 1 calc R U . . .
C57 C -0.05436(18) 0.72946(17) 0.53343(16) 0.0402(7) Uani 1 1 d . . . . .
C58 C -0.00358(18) 0.67565(17) 0.52849(16) 0.0410(7) Uani 1 1 d . . . . .
C59 C 0.01891(19) 0.69607(17) 0.46982(16) 0.0409(7) Uani 1 1 d . . . . .
C60 C 0.06632(19) 0.66644(17) 0.44189(16) 0.0413(7) Uani 1 1 d . . . . .
H60 H 0.090296 0.630417 0.460121 0.050 Uiso 1 1 calc R U . . .
C61 C 0.06094(19) 0.67931(18) 0.58371(16) 0.0429(7) Uani 1 1 d . . . . .
H61C H 0.042961 0.662469 0.618675 0.051 Uiso 1 1 calc R U . . .
H61D H 0.093635 0.647823 0.575675 0.051 Uiso 1 1 calc R U . . .
C62 C 0.1031(2) 0.7506(2) 0.59968(19) 0.0535(9) Uani 1 1 d . . . . .
H62C H 0.070562 0.782278 0.607672 0.064 Uiso 1 1 calc R U . . .
H62D H 0.121592 0.767432 0.564960 0.064 Uiso 1 1 calc R U . . .
C63 C 0.1655(3) 0.7527(2) 0.6540(2) 0.0634(11) Uani 1 1 d . . . . .
H63C H 0.201042 0.725567 0.644352 0.076 Uiso 1 1 calc R U . . .
H63D H 0.148113 0.731073 0.687636 0.076 Uiso 1 1 calc R U . . .
C64 C 0.2022(3) 0.8274(3) 0.6738(3) 0.0776(14) Uani 1 1 d . . . . .
H64C H 0.222150 0.847509 0.640781 0.093 Uiso 1 1 calc R U . . .
H64D H 0.165543 0.855149 0.680057 0.093 Uiso 1 1 calc R U . . .
C65 C 0.2609(4) 0.8335(3) 0.7297(3) 0.0937(18) Uani 1 1 d . . . . .
H65C H 0.298368 0.806522 0.723866 0.112 Uiso 1 1 calc R U . . .
H65D H 0.241570 0.814143 0.763274 0.112 Uiso 1 1 calc R U . . .
C66 C 0.2936(4) 0.9091(4) 0.7454(4) 0.116(3) Uani 1 1 d . . . . .
H66D H 0.332940 0.910838 0.780304 0.174 Uiso 1 1 calc R U . . .
H66E H 0.257447 0.935165 0.754235 0.174 Uiso 1 1 calc R U . . .
H66F H 0.311102 0.928928 0.711691 0.174 Uiso 1 1 calc R U . . .
C67 C -0.1144(2) 0.59102(19) 0.47187(19) 0.0489(8) Uani 1 1 d . . . . .
H67C H -0.151418 0.610189 0.487577 0.059 Uiso 1 1 calc R U . . .
H67D H -0.106808 0.617803 0.437069 0.059 Uiso 1 1 calc R U . . .
C68 C -0.1420(2) 0.51601(19) 0.45082(17) 0.0476(8) Uani 1 1 d . . . . .
H68C H -0.105868 0.497371 0.433577 0.057 Uiso 1 1 calc R U . . .
H68D H -0.147884 0.488793 0.485816 0.057 Uiso 1 1 calc R U . . .
C69 C -0.2127(2) 0.5068(2) 0.4045(2) 0.0552(9) Uani 1 1 d . . . . .
H69C H -0.249725 0.521551 0.423090 0.066 Uiso 1 1 calc R U . . .
H69D H -0.208085 0.537604 0.371320 0.066 Uiso 1 1 calc R U . . .
C70 C -0.2375(2) 0.4339(2) 0.3789(2) 0.0622(10) Uani 1 1 d . . . . .
H70C H -0.243102 0.403074 0.411756 0.075 Uiso 1 1 calc R U . . .
H70D H -0.200575 0.418840 0.360421 0.075 Uiso 1 1 calc R U . . .
C71 C -0.3090(3) 0.4269(3) 0.3315(3) 0.0861(16) Uani 1 1 d . . . . .
H71D H -0.346573 0.438889 0.349977 0.129 Uiso 1 1 calc R U . . .
H71E H -0.320904 0.379543 0.315765 0.129 Uiso 1 1 calc R U . . .
H71F H -0.304181 0.457705 0.298950 0.129 Uiso 1 1 calc R U . . .
C72 C -0.1709(2) 0.80836(19) 0.62390(17) 0.0455(8) Uani 1 1 d . . . . .
C73 C -0.1849(2) 0.8755(2) 0.63359(19) 0.0503(9) Uani 1 1 d . . . . .
H73 H -0.171316 0.910112 0.608244 0.060 Uiso 1 1 calc R U . . .
C74 C -0.2184(2) 0.8944(2) 0.67945(19) 0.0508(9) Uani 1 1 d . . . . .
H74 H -0.225706 0.940802 0.682622 0.061 Uiso 1 1 calc R U . . .
C75 C -0.24104(19) 0.84861(19) 0.72006(18) 0.0460(8) Uani 1 1 d . . . . .
C76 C -0.22629(19) 0.77807(18) 0.71311(17) 0.0429(7) Uani 1 1 d . . . . .
C77 C -0.19273(18) 0.75826(18) 0.66537(16) 0.0427(7) Uani 1 1 d . . . . .
C78 C -0.2791(2) 0.87041(19) 0.76631(18) 0.0486(8) Uani 1 1 d . . . . .
C79 C -0.3204(2) 0.9259(2) 0.7544(2) 0.0556(9) Uani 1 1 d . . . . .
H79 H -0.323886 0.948099 0.717648 0.067 Uiso 1 1 calc R U . . .
C80 C -0.3561(2) 0.9481(2) 0.7968(2) 0.0623(11) Uani 1 1 d . . . . .
H80 H -0.382140 0.985741 0.788677 0.075 Uiso 1 1 calc R U . . .
C81 C -0.3532(3) 0.9144(3) 0.8509(2) 0.0659(12) Uani 1 1 d . . . . .
C82 C -0.3114(3) 0.8609(3) 0.8635(2) 0.0721(13) Uani 1 1 d . . . . .
H82 H -0.307658 0.839249 0.900505 0.087 Uiso 1 1 calc R U . . .
C83 C -0.2751(2) 0.8391(2) 0.82173(19) 0.0601(11) Uani 1 1 d . . . . .
H83 H -0.247550 0.802674 0.831059 0.072 Uiso 1 1 calc R U . . .
C84 C -0.4685(4) 0.9303(4) 0.8734(4) 0.116(2) Uani 1 1 d D U . . .
H84 H -0.484445 0.950236 0.833678 0.139 Uiso 1 1 calc R U . . .
C85 C -0.4960(7) 0.9618(6) 0.9228(5) 0.173(4) Uani 1 1 d D U . . .
H85C H -0.548156 0.959975 0.912468 0.208 Uiso 1 1 calc R U . . .
H85D H -0.481458 0.939472 0.961089 0.208 Uiso 1 1 calc R U . . .
C86 C -0.4597(6) 1.0336(6) 0.9241(5) 0.158(4) Uani 1 1 d D U . . .
H86D H -0.440061 1.040575 0.888656 0.237 Uiso 1 1 calc R U . . .
H86E H -0.421304 1.041380 0.959778 0.237 Uiso 1 1 calc R U . . .
H86F H -0.493798 1.065715 0.924860 0.237 Uiso 1 1 calc R U . . .
C87 C -0.5069(7) 0.8545(5) 0.8791(5) 0.171(4) Uani 1 1 d D U . . .
H87D H -0.501666 0.825127 0.846437 0.257 Uiso 1 1 calc R U . . .
H87E H -0.557316 0.856044 0.877154 0.257 Uiso 1 1 calc R U . . .
H87F H -0.485282 0.836091 0.917149 0.257 Uiso 1 1 calc R U . . .
C110 C -0.04461(19) 0.60048(18) 0.52039(16) 0.0428(7) Uani 1 1 d . . . . .
H11A H -0.012774 0.569187 0.510439 0.051 Uiso 1 1 calc R U . . .
H11B H -0.055712 0.586556 0.558855 0.051 Uiso 1 1 calc R U . . .
S1A S 0.90000(6) 0.78641(6) -0.05714(6) 0.0659(3) Uani 1 1 d . . . . .
S2A S 0.45546(6) 0.72620(6) 0.31139(5) 0.0588(3) Uani 1 1 d . . . . .
S3A S 0.22977(7) 1.09118(7) 0.69910(6) 0.0756(4) Uani 1 1 d . . . . .
O1A O 1.0690(6) 0.4875(6) -0.1981(5) 0.083(3) Uani 0.597(9) 1 d D U P C 1
O2A O -0.0481(3) 0.9813(4) 0.91177(19) 0.1309(19) Uani 1 1 d . U . . .
N1A N 0.91564(19) 0.71809(17) -0.09057(16) 0.0548(8) Uani 1 1 d . . . . .
N2A N 0.81940(19) 0.76183(17) -0.04797(16) 0.0558(8) Uani 1 1 d . . . . .
N3A N 0.46070(18) 0.73633(18) 0.24199(16) 0.0557(8) Uani 1 1 d . . . . .
N4A N 0.39514(18) 0.77548(17) 0.31696(15) 0.0517(7) Uani 1 1 d . . . . .
N5A N 0.2071(2) 1.05026(18) 0.63378(17) 0.0599(9) Uani 1 1 d . . . . .
N6A N 0.1660(2) 1.0583(2) 0.73051(17) 0.0632(9) Uani 1 1 d . . . . .
C1 C 0.3516(2) 0.9734(2) 0.4773(2) 0.0565(9) Uani 1 1 d . . . . .
H1A H 0.361905 0.978727 0.521194 0.068 Uiso 1 1 calc R U . . .
H1B H 0.393673 0.958386 0.466428 0.068 Uiso 1 1 calc R U . . .
C1B C 1.1994(7) 0.4875(9) -0.2253(10) 0.157(6) Uani 0.597(9) 1 d D U P C 1
H1BA H 1.220366 0.472848 -0.185506 0.236 Uiso 0.597(9) 1 calc R U P C 1
H1BB H 1.182019 0.531569 -0.221969 0.236 Uiso 0.597(9) 1 calc R U P C 1
H1BC H 1.235246 0.492501 -0.249272 0.236 Uiso 0.597(9) 1 calc R U P C 1
C2A C 1.1363(6) 0.4327(8) -0.2557(9) 0.128(4) Uani 0.597(9) 1 d D U P C 1
H2AA H 1.136110 0.390841 -0.232134 0.153 Uiso 0.597(9) 1 calc R U P C 1
H2AB H 1.141337 0.420348 -0.296034 0.153 Uiso 0.597(9) 1 calc R U P C 1
C3A C 1.0654(5) 0.4635(6) -0.2597(4) 0.091(3) Uani 0.597(9) 1 d D U P C 1
H3A H 1.023723 0.427573 -0.273342 0.109 Uiso 0.597(9) 1 calc R U P C 1
C4A C 1.0652(8) 0.5160(8) -0.3006(6) 0.118(5) Uani 0.597(9) 1 d . U P C 1
H4AA H 1.065211 0.496626 -0.339763 0.178 Uiso 0.597(9) 1 calc R U P C 1
H4AB H 1.107424 0.549594 -0.287433 0.178 Uiso 0.597(9) 1 calc R U P C 1
H4AC H 1.022716 0.538471 -0.303171 0.178 Uiso 0.597(9) 1 calc R U P C 1
C5A C 1.0121(2) 0.5114(3) -0.1825(2) 0.0682(12) Uani 1 1 d . . . . .
C6A C 0.9414(2) 0.4963(3) -0.2142(2) 0.0668(12) Uani 1 1 d . . . . .
H6A H 0.929607 0.465947 -0.247981 0.080 Uiso 1 1 calc R U . . .
C7A C 0.8879(2) 0.5269(2) -0.19522(18) 0.0537(9) Uani 1 1 d . . . . .
H7A H 0.840222 0.516763 -0.216531 0.064 Uiso 1 1 calc R U . . .
C8A C 0.9045(2) 0.5726(2) -0.14486(16) 0.0451(8) Uani 1 1 d . . . . .
C9A C 0.9762(2) 0.5867(2) -0.11366(17) 0.0518(9) Uani 1 1 d . . . . .
H9A H 0.988312 0.616932 -0.079757 0.062 Uiso 1 1 calc R U . . .
C10A C 1.0301(2) 0.5565(3) -0.1324(2) 0.0618(11) Uani 1 1 d . . . . .
H10A H 1.077882 0.566462 -0.111255 0.074 Uiso 1 1 calc R U . . .
C11A C 0.84589(19) 0.60251(19) -0.12449(15) 0.0424(7) Uani 1 1 d . . . . .
C12A C 0.7789(2) 0.56560(19) -0.12942(16) 0.0453(8) Uani 1 1 d . . . . .
H12A H 0.769466 0.521484 -0.148320 0.054 Uiso 1 1 calc R U . . .
C13A C 0.7231(2) 0.59102(19) -0.10727(16) 0.0438(7) Uani 1 1 d . . . . .
H13A H 0.678504 0.563358 -0.113168 0.053 Uiso 1 1 calc R U . . .
C14A C 0.7319(2) 0.65513(19) -0.07721(15) 0.0431(7) Uani 1 1 d . . . . .
C15A C 0.8002(2) 0.69634(19) -0.07245(16) 0.0437(7) Uani 1 1 d . . . . .
C16A C 0.8560(2) 0.67086(19) -0.09645(16) 0.0439(7) Uani 1 1 d . . . . .
C17A C 0.6727(2) 0.67818(19) -0.05294(16) 0.0455(8) Uani 1 1 d . . . . .
C18A C 0.6015(2) 0.6644(2) -0.08752(17) 0.0514(9) Uani 1 1 d . . . . .
H18A H 0.593302 0.642892 -0.125767 0.062 Uiso 1 1 calc R U . . .
C19A C 0.5434(2) 0.6817(2) -0.06634(17) 0.0511(9) Uani 1 1 d . . . . .
H19A H 0.496714 0.672751 -0.090063 0.061 Uiso 1 1 calc R U . . .
C20A C 0.5562(2) 0.71296(19) -0.00875(16) 0.0447(8) Uani 1 1 d . . . . .
C21A C 0.5066(2) 0.73454(19) 0.02617(17) 0.0459(8) Uani 1 1 d . . . . .
C22A C 0.4317(2) 0.7337(2) 0.01056(17) 0.0475(8) Uani 1 1 d . . . . .
H22A H 0.405527 0.718619 -0.028027 0.057 Uiso 1 1 calc R U . . .
C23A C 0.3971(2) 0.7557(2) 0.05388(17) 0.0493(8) Uani 1 1 d . . . . .
H23A H 0.347229 0.755290 0.044027 0.059 Uiso 1 1 calc R U . . .
C24A C 0.4359(2) 0.7786(2) 0.11196(18) 0.0494(8) Uani 1 1 d . . . . .
C25A C 0.5108(2) 0.7801(2) 0.12704(18) 0.0539(9) Uani 1 1 d . . . . .
H25A H 0.536926 0.795644 0.165523 0.065 Uiso 1 1 calc R U . . .
C26A C 0.5462(2) 0.7583(2) 0.08426(18) 0.0528(9) Uani 1 1 d . . . . .
C27A C 0.6270(2) 0.7544(2) 0.09059(19) 0.0583(10) Uani 1 1 d . U . . .
C28A C 0.6266(2) 0.72597(19) 0.02709(17) 0.0465(8) Uani 1 1 d . . . . .
C29A C 0.6845(2) 0.70997(19) 0.00497(17) 0.0457(8) Uani 1 1 d . . . . .
H29A H 0.731268 0.720223 0.028355 0.055 Uiso 1 1 calc R U . . .
C30A C 0.6742(2) 0.8216(2) 0.1106(2) 0.0605(10) Uani 1 1 d . . . . .
H30A H 0.667802 0.835569 0.150107 0.073 Uiso 1 1 calc R U . . .
H30B H 0.724211 0.813925 0.115174 0.073 Uiso 1 1 calc R U . . .
C31A C 0.6602(3) 0.8788(3) 0.0691(2) 0.0715(12) Uani 1 1 d . . . . .
H31A H 0.609832 0.885532 0.063100 0.086 Uiso 1 1 calc R U . . .
H31B H 0.668913 0.866030 0.030013 0.086 Uiso 1 1 calc R U . . .
C32A C 0.7090(3) 0.9495(3) 0.0933(3) 0.0802(14) Uani 1 1 d . . . . .
H32A H 0.702151 0.959677 0.133540 0.096 Uiso 1 1 calc R U . . .
H32B H 0.759054 0.942170 0.097663 0.096 Uiso 1 1 calc R U . . .
C33A C 0.6975(3) 1.0110(3) 0.0573(3) 0.0874(16) Uani 1 1 d . . . . .
H33A H 0.648122 1.019957 0.054060 0.105 Uiso 1 1 calc R U . . .
H33B H 0.703346 1.001109 0.016723 0.105 Uiso 1 1 calc R U . . .
C34A C 0.7485(4) 1.0775(3) 0.0828(4) 0.110(2) Uani 1 1 d . . . . .
H34A H 0.745577 1.085620 0.124557 0.132 Uiso 1 1 calc R U . . .
H34B H 0.797722 1.070114 0.082987 0.132 Uiso 1 1 calc R U . . .
C35A C 0.7320(5) 1.1398(4) 0.0483(5) 0.142(4) Uani 1 1 d . . . . .
H35A H 0.770166 1.177511 0.062009 0.212 Uiso 1 1 calc R U . . .
H35B H 0.687311 1.152796 0.054483 0.212 Uiso 1 1 calc R U . . .
H35C H 0.727821 1.129865 0.005962 0.212 Uiso 1 1 calc R U . . .
C36A C 0.6511(2) 0.6938(3) 0.1388(2) 0.0627(11) Uani 1 1 d . U . . .
H36A H 0.618391 0.651159 0.125764 0.075 Uiso 1 1 calc R U . . .
H36B H 0.698943 0.684740 0.135750 0.075 Uiso 1 1 calc R U . . .
C37A C 0.6529(3) 0.7074(3) 0.2026(2) 0.0807(15) Uani 1 1 d . . . . .
H37A H 0.604189 0.710611 0.207322 0.097 Uiso 1 1 calc R U . . .
H37B H 0.681901 0.752059 0.215582 0.097 Uiso 1 1 calc R U . . .
C38A C 0.6830(3) 0.6523(3) 0.2421(3) 0.0850(15) Uani 1 1 d . . . . .
H38A H 0.731857 0.650238 0.237339 0.102 Uiso 1 1 calc R U . . .
H38B H 0.654792 0.607780 0.227429 0.102 Uiso 1 1 calc R U . . .
C39A C 0.6854(5) 0.6602(4) 0.3104(3) 0.108(2) Uani 1 1 d . . . . .
H39A H 0.637357 0.665977 0.315162 0.130 Uiso 1 1 calc R U . . .
H39B H 0.697671 0.617128 0.329430 0.130 Uiso 1 1 calc R U . . .
C40A C 0.7318(5) 0.7132(6) 0.3403(5) 0.153(4) Uani 1 1 d . . . . .
H40A H 0.727851 0.754362 0.315894 0.183 Uiso 1 1 calc R U . . .
H40B H 0.780508 0.701735 0.344543 0.183 Uiso 1 1 calc R U . . .
C41A C 0.7203(6) 0.7317(7) 0.4050(4) 0.172(5) Uani 1 1 d . . . . .
H41A H 0.724415 0.691501 0.429806 0.257 Uiso 1 1 calc R U . . .
H41B H 0.673214 0.745627 0.401312 0.257 Uiso 1 1 calc R U . . .
H41C H 0.756416 0.769351 0.423545 0.257 Uiso 1 1 calc R U . . .
C42A C 0.3976(2) 0.8017(2) 0.15730(18) 0.0485(8) Uani 1 1 d . . . . .
C43A C 0.3442(2) 0.8437(2) 0.14324(19) 0.0550(9) Uani 1 1 d . . . . .
H43A H 0.331518 0.858090 0.103531 0.066 Uiso 1 1 calc R U . . .
C44A C 0.3075(2) 0.8663(2) 0.18610(19) 0.0536(9) Uani 1 1 d . . . . .
H44A H 0.272430 0.895389 0.173053 0.064 Uiso 1 1 calc R U . . .
C45A C 0.3202(2) 0.84818(19) 0.24505(17) 0.0461(8) Uani 1 1 d . . . . .
C46A C 0.3751(2) 0.80297(18) 0.26226(17) 0.0459(8) Uani 1 1 d . . . . .
C47A C 0.4128(2) 0.7805(2) 0.21890(18) 0.0477(8) Uani 1 1 d . . . . .
C48A C 0.2794(2) 0.87192(18) 0.28850(17) 0.0453(8) Uani 1 1 d . . . . .
C49A C 0.2069(2) 0.88299(19) 0.26554(17) 0.0451(8) Uani 1 1 d . . . . .
H49A H 0.186811 0.876157 0.224233 0.054 Uiso 1 1 calc R U . . .
C50A C 0.16535(19) 0.90384(18) 0.30365(16) 0.0437(8) Uani 1 1 d . . . . .
H50A H 0.117856 0.911378 0.288082 0.052 Uiso 1 1 calc R U . . .
C51A C 0.19517(19) 0.91335(17) 0.36505(16) 0.0416(7) Uani 1 1 d . . . . .
C52A C 0.1639(2) 0.93139(17) 0.41574(16) 0.0426(7) Uani 1 1 d . . . . .
C53A C 0.0935(2) 0.94171(19) 0.41672(17) 0.0462(8) Uani 1 1 d . . . . .
H53A H 0.058575 0.940944 0.380813 0.055 Uiso 1 1 calc R U . . .
C54A C 0.0764(2) 0.95313(19) 0.47201(17) 0.0476(8) Uani 1 1 d . . . . .
H54A H 0.029197 0.958901 0.473078 0.057 Uiso 1 1 calc R U . . .
C55A C 0.1287(2) 0.95618(18) 0.52641(17) 0.0459(8) Uani 1 1 d . . . . .
C56A C 0.2002(2) 0.94828(19) 0.52454(17) 0.0457(8) Uani 1 1 d . . . . .
H56A H 0.235992 0.952149 0.560087 0.055 Uiso 1 1 calc R U . . .
C57A C 0.2170(2) 0.93472(18) 0.46956(17) 0.0438(8) Uani 1 1 d . . . . .
C58A C 0.2877(2) 0.9152(2) 0.45754(17) 0.0475(8) Uani 1 1 d . . . . .
C59A C 0.26773(19) 0.90308(18) 0.38893(17) 0.0437(8) Uani 1 1 d . . . . .
C60A C 0.3086(2) 0.88200(19) 0.35028(17) 0.0461(8) Uani 1 1 d . . . . .
H60A H 0.356093 0.874521 0.365882 0.055 Uiso 1 1 calc R U . . .
C61A C 0.3074(2) 0.8481(2) 0.49035(19) 0.0532(9) Uani 1 1 d . . . . .
H61A H 0.349976 0.835145 0.478761 0.064 Uiso 1 1 calc R U . . .
H61B H 0.320039 0.858414 0.533709 0.064 Uiso 1 1 calc R U . . .
C62A C 0.2486(2) 0.7857(2) 0.4777(2) 0.0611(10) Uani 1 1 d . . . . .
H62A H 0.208507 0.796317 0.494385 0.073 Uiso 1 1 calc R U . . .
H62B H 0.231252 0.779358 0.434101 0.073 Uiso 1 1 calc R U . . .
C63A C 0.2711(3) 0.7173(3) 0.5030(4) 0.099(2) Uani 1 1 d . U . . .
H63A H 0.228396 0.684678 0.504035 0.119 Uiso 1 1 calc R U . . .
H63B H 0.299347 0.725357 0.544248 0.119 Uiso 1 1 calc R U . . .
C64A C 0.3196(4) 0.6833(4) 0.4607(3) 0.108(2) Uani 1 1 d . U . . .
H64A H 0.292283 0.679563 0.418981 0.130 Uiso 1 1 calc R U . . .
H64B H 0.363326 0.715332 0.462078 0.130 Uiso 1 1 calc R U . . .
C65A C 0.3405(5) 0.6124(4) 0.4790(4) 0.116(2) Uani 1 1 d . . . . .
H65A H 0.364004 0.594327 0.449435 0.140 Uiso 1 1 calc R U . . .
H65B H 0.297543 0.580136 0.480038 0.140 Uiso 1 1 calc R U . . .
C66A C 0.3915(5) 0.6181(5) 0.5413(5) 0.134(3) Uani 1 1 d . . . . .
H66A H 0.369896 0.640107 0.569643 0.201 Uiso 1 1 calc R U . . .
H66B H 0.436264 0.645595 0.538963 0.201 Uiso 1 1 calc R U . . .
H66C H 0.400494 0.572259 0.554536 0.201 Uiso 1 1 calc R U . . .
C67A C 0.3414(3) 1.0433(3) 0.4511(2) 0.0682(12) Uani 1 1 d . . . . .
H67A H 0.301349 1.060149 0.464097 0.082 Uiso 1 1 calc R U . . .
H67B H 0.328551 1.038031 0.407217 0.082 Uiso 1 1 calc R U . . .
C68A C 0.4078(3) 1.0978(3) 0.4693(3) 0.0790(14) Uani 1 1 d . . . . .
H68A H 0.423489 1.100086 0.513173 0.095 Uiso 1 1 calc R U . . .
H68B H 0.446587 1.083340 0.452857 0.095 Uiso 1 1 calc R U . . .
C69A C 0.3944(4) 1.1695(3) 0.4474(3) 0.0904(17) Uani 1 1 d . . . . .
H69A H 0.354638 1.183367 0.462938 0.108 Uiso 1 1 calc R U . . .
H69B H 0.379851 1.167413 0.403470 0.108 Uiso 1 1 calc R U . . .
C70A C 0.4593(4) 1.2246(3) 0.4666(3) 0.0980(19) Uani 1 1 d . . . . .
H70A H 0.448308 1.268034 0.447582 0.118 Uiso 1 1 calc R U . . .
H70B H 0.499508 1.210183 0.452094 0.118 Uiso 1 1 calc R U . . .
C71A C 0.4818(4) 1.2373(4) 0.5350(3) 0.105(2) Uani 1 1 d . . . . .
H71A H 0.500871 1.196991 0.553573 0.158 Uiso 1 1 calc R U . . .
H71B H 0.440555 1.245522 0.550392 0.158 Uiso 1 1 calc R U . . .
H71C H 0.518152 1.277270 0.544245 0.158 Uiso 1 1 calc R U . . .
C72A C 0.1057(2) 0.96279(18) 0.58429(17) 0.0458(8) Uani 1 1 d . . . . .
C73A C 0.0441(2) 0.92491(19) 0.59372(18) 0.0481(8) Uani 1 1 d . . . . .
H73A H 0.015912 0.895585 0.562364 0.058 Uiso 1 1 calc R U . . .
C74A C 0.0209(2) 0.9281(2) 0.64906(18) 0.0495(8) Uani 1 1 d . . . . .
H74A H -0.021446 0.900209 0.652281 0.059 Uiso 1 1 calc R U . . .
C75A C 0.0574(2) 0.9699(2) 0.69783(18) 0.0499(9) Uani 1 1 d . . . . .
C76A C 0.1220(2) 1.0117(2) 0.68973(17) 0.0512(9) Uani 1 1 d . . . . .
C77A C 0.1469(2) 1.00748(19) 0.63386(18) 0.0481(8) Uani 1 1 d . . . . .
C78A C 0.0306(2) 0.9737(2) 0.75424(18) 0.0545(9) Uani 1 1 d . . . . .
C79A C -0.0429(2) 0.9700(2) 0.7516(2) 0.0578(10) Uani 1 1 d . . . . .
H79A H -0.074713 0.964758 0.713846 0.069 Uiso 1 1 calc R U . . .
C80A C -0.0708(3) 0.9737(3) 0.8027(2) 0.0700(13) Uani 1 1 d . . . . .
H80A H -0.120417 0.971449 0.798953 0.084 Uiso 1 1 calc R U . . .
C81A C -0.0257(4) 0.9805(4) 0.8584(2) 0.094(2) Uani 1 1 d . . . . .
C82A C 0.0487(3) 0.9840(4) 0.8624(2) 0.098(2) Uani 1 1 d . . . . .
H82A H 0.080084 0.989202 0.900380 0.117 Uiso 1 1 calc R U . . .
C83A C 0.0764(3) 0.9801(3) 0.8118(2) 0.0730(13) Uani 1 1 d . . . . .
H83A H 0.125992 0.981738 0.815699 0.088 Uiso 1 1 calc R U . . .
C84A C -0.1217(6) 0.9898(6) 0.9147(4) 0.147(3) Uani 1 1 d D U . . .
H84A H -0.154611 0.967219 0.878369 0.176 Uiso 1 1 calc R U . . .
C85A C -0.1113(6) 1.0655(6) 0.9059(4) 0.162(4) Uani 1 1 d D U . . .
H85A H -0.158645 1.079949 0.891064 0.195 Uiso 1 1 calc R U . . .
H85B H -0.084924 1.073820 0.873980 0.195 Uiso 1 1 calc R U . . .
C86A C -0.0730(7) 1.1125(7) 0.9592(5) 0.181(5) Uani 1 1 d D U . . .
H86A H -0.104861 1.116408 0.986104 0.271 Uiso 1 1 calc R U . . .
H86B H -0.058679 1.157951 0.945256 0.271 Uiso 1 1 calc R U . . .
H86C H -0.031010 1.093292 0.980267 0.271 Uiso 1 1 calc R U . . .
C87A C -0.1463(5) 0.9619(4) 0.9695(4) 0.127(3) Uani 1 1 d D U . . .
H87A H -0.105966 0.966025 1.003720 0.190 Uiso 1 1 calc R U . . .
H87B H -0.166227 0.913620 0.962061 0.190 Uiso 1 1 calc R U . . .
H87C H -0.182565 0.988120 0.977960 0.190 Uiso 1 1 calc R U . . .
C88A C 0.9655(6) 1.2543(6) 0.1732(5) 0.091(5) Uani 0.410(4) 1 d D U P A 2
H88A H 0.993264 1.286946 0.151157 0.109 Uiso 0.410(4) 1 calc R U P A 2
Cl3A Cl 1.0123(5) 1.2522(7) 0.2490(4) 0.217(4) Uani 0.410(4) 1 d D U P A 2
Cl2A Cl 0.8810(2) 1.2823(3) 0.1717(2) 0.0926(13) Uani 0.410(4) 1 d D U P A 2
Cl1A Cl 0.9514(3) 1.1710(3) 0.1383(4) 0.161(3) Uani 0.410(4) 1 d D U P A 2
O1B O 1.0585(9) 0.4631(8) -0.1982(9) 0.078(4) Uani 0.403(9) 1 d D U P C 2
C3B C 1.1248(8) 0.5048(7) -0.2074(8) 0.102(4) Uani 0.403(9) 1 d D U P C 2
H3B H 1.148911 0.523249 -0.166596 0.123 Uiso 0.403(9) 1 calc R U P C 2
C4B C 1.1386(15) 0.5663(10) -0.2482(12) 0.153(9) Uani 0.403(9) 1 d D U P C 2
H4BA H 1.125612 0.607762 -0.232173 0.230 Uiso 0.403(9) 1 calc R U P C 2
H4BB H 1.109970 0.555963 -0.288498 0.230 Uiso 0.403(9) 1 calc R U P C 2
H4BC H 1.188852 0.573686 -0.249357 0.230 Uiso 0.403(9) 1 calc R U P C 2
C2B C 1.1636(12) 0.4407(11) -0.2155(11) 0.137(6) Uani 0.403(9) 1 d D U P C 2
H2BA H 1.168198 0.412388 -0.179805 0.164 Uiso 0.403(9) 1 calc R U P C 2
H2BB H 1.211339 0.455403 -0.222694 0.164 Uiso 0.403(9) 1 calc R U P C 2
C1C C 1.1139(17) 0.3991(13) -0.2719(13) 0.161(9) Uani 0.403(9) 1 d D U P C 2
H1CA H 1.072179 0.374576 -0.260509 0.241 Uiso 0.403(9) 1 calc R U P C 2
H1CB H 1.140080 0.366253 -0.286756 0.241 Uiso 0.403(9) 1 calc R U P C 2
H1CC H 1.098739 0.431050 -0.303191 0.241 Uiso 0.403(9) 1 calc R U P C 2
C91 C 1.1127(9) 0.3800(10) -0.0765(9) 0.134(7) Uani 0.431(13) 1 d D U P B 2
H91A H 1.141843 0.351868 -0.048843 0.201 Uiso 0.431(13) 1 calc R U P B 2
H91B H 1.141837 0.422274 -0.083191 0.201 Uiso 0.431(13) 1 calc R U P B 2
H91C H 1.093693 0.354485 -0.114362 0.201 Uiso 0.431(13) 1 calc R U P B 2
C92 C 0.9565(17) 0.3324(16) -0.1566(7) 0.167(9) Uani 0.431(13) 1 d D U P B 2
H92A H 0.911023 0.347456 -0.174966 0.250 Uiso 0.431(13) 1 calc R U P B 2
H92B H 0.951392 0.282255 -0.157434 0.250 Uiso 0.431(13) 1 calc R U P B 2
H92C H 0.992136 0.350005 -0.178725 0.250 Uiso 0.431(13) 1 calc R U P B 2
C93 C 1.0505(6) 0.3978(8) -0.0495(6) 0.083(4) Uani 0.431(13) 1 d D U P B 2
H93A H 1.049565 0.447939 -0.048973 0.099 Uiso 0.431(13) 1 calc R U P B 2
H93B H 1.055921 0.381947 -0.008305 0.099 Uiso 0.431(13) 1 calc R U P B 2

loop_
_atom_site_aniso_label
_atom_site_aniso_U_11
_atom_site_aniso_U_22
_atom_site_aniso_U_33
_atom_site_aniso_U_23
_atom_site_aniso_U_13
_atom_site_aniso_U_12
Cl1 0.080(2) 0.221(6) 0.211(5) 0.033(4) -0.015(3) 0.002(3)
Cl2 0.142(3) 0.151(3) 0.0781(17) 0.0093(17) 0.0203(17) 0.067(2)
Cl3 0.116(2) 0.0822(17) 0.112(2) 0.0217(14) 0.0002(17) 0.0217(15)
C88 0.078(5) 0.094(5) 0.067(5) 0.032(4) 0.020(5) 0.014(4)
Cl4 0.229(3) 0.1312(18) 0.1063(15) -0.0004(13) -0.0205(17) -0.0212(19)
Cl5 0.122(2) 0.224(3) 0.229(4) 0.037(3) 0.059(2) 0.024(2)
Cl6 0.138(2) 0.617(10) 0.145(2) 0.123(4) 0.067(2) 0.162(4)
C89 0.236(15) 0.218(13) 0.121(8) 0.035(8) 0.032(9) 0.106(12)
Cl7 0.0971(11) 0.1104(12) 0.0988(11) 0.0063(9) 0.0141(9) 0.0045(9)
Cl8 0.0691(8) 0.0908(9) 0.1223(12) -0.0032(8) -0.0180(8) 0.0143(7)
Cl9 0.0790(8) 0.1317(12) 0.0652(7) -0.0212(7) 0.0099(6) 0.0277(8)
C90 0.069(3) 0.086(3) 0.069(3) -0.014(2) 0.004(2) 0.026(3)
S1 0.0754(7) 0.0781(7) 0.0671(7) 0.0282(6) 0.0334(6) 0.0450(6)
S2 0.0800(7) 0.0440(5) 0.0575(6) 0.0065(4) 0.0342(5) 0.0277(5)
S3 0.0775(7) 0.0467(5) 0.0619(6) 0.0022(4) 0.0334(5) 0.0241(5)
O1 0.126(3) 0.088(2) 0.156(4) 0.014(2) 0.101(3) 0.042(2)
O2 0.103(2) 0.131(3) 0.0598(19) -0.0161(19) 0.0279(18) 0.064(2)
N1 0.060(2) 0.064(2) 0.0560(19) 0.0122(16) 0.0214(16) 0.0328(16)
N2 0.0557(19) 0.063(2) 0.0545(19) 0.0111(15) 0.0199(15) 0.0269(16)
N3 0.0590(18) 0.0440(15) 0.0444(16) -0.0002(12) 0.0169(14) 0.0226(14)
N4 0.0588(18) 0.0416(15) 0.0470(16) 0.0008(12) 0.0197(14) 0.0189(13)
N5 0.0576(18) 0.0454(16) 0.0539(18) -0.0006(13) 0.0209(15) 0.0213(14)
N6 0.0604(19) 0.0473(17) 0.0567(19) -0.0038(14) 0.0236(16) 0.0180(14)
C1A 0.114(10) 0.136(10) 0.154(11) -0.039(9) -0.019(8) 0.044(8)
C2 0.110(7) 0.117(7) 0.129(7) -0.013(6) 0.071(6) 0.049(5)
C3 0.105(4) 0.112(4) 0.107(4) 0.017(3) 0.068(3) 0.046(3)
C4 0.152(11) 0.133(11) 0.126(10) 0.043(9) 0.028(9) 0.044(9)
C5 0.078(3) 0.069(3) 0.094(4) -0.002(2) 0.052(3) 0.024(2)
C6 0.059(2) 0.076(3) 0.066(3) 0.008(2) 0.033(2) 0.020(2)
C7 0.054(2) 0.062(2) 0.060(2) 0.0075(19) 0.0191(19) 0.0235(19)
C8 0.0440(18) 0.054(2) 0.0446(19) -0.0035(15) 0.0110(15) 0.0143(15)
C9 0.067(3) 0.053(2) 0.083(3) -0.001(2) 0.038(2) 0.016(2)
C10 0.101(4) 0.053(2) 0.127(5) -0.003(3) 0.070(4) 0.021(3)
C11 0.0403(17) 0.054(2) 0.0450(19) -0.0041(15) 0.0105(15) 0.0131(15)
C12 0.054(2) 0.052(2) 0.051(2) 0.0064(16) 0.0220(17) 0.0168(17)
C13 0.054(2) 0.0483(19) 0.054(2) 0.0040(16) 0.0187(17) 0.0196(16)
C14 0.0432(18) 0.0448(18) 0.0446(18) -0.0017(14) 0.0116(15) 0.0142(14)
C15 0.0435(18) 0.0498(19) 0.0426(18) -0.0003(15) 0.0121(15) 0.0166(15)
C16 0.0419(18) 0.053(2) 0.0440(18) -0.0009(15) 0.0108(15) 0.0149(15)
C17 0.0428(18) 0.0442(18) 0.0451(18) -0.0041(14) 0.0142(15) 0.0125(14)
C18 0.051(2) 0.0478(19) 0.0433(18) 0.0000(15) 0.0165(15) 0.0172(16)
C19 0.0476(19) 0.0439(18) 0.0450(19) -0.0010(14) 0.0099(15) 0.0183(15)
C20 0.0407(17) 0.0404(17) 0.0452(18) -0.0059(14) 0.0113(14) 0.0106(14)
C21 0.0431(17) 0.0385(16) 0.0443(18) -0.0050(13) 0.0128(14) 0.0113(14)
C22 0.0457(18) 0.0434(18) 0.0440(18) 0.0007(14) 0.0118(15) 0.0132(14)
C23 0.0455(18) 0.0450(18) 0.050(2) -0.0013(15) 0.0147(15) 0.0170(15)
C24 0.0412(17) 0.0438(18) 0.0462(19) -0.0042(14) 0.0144(15) 0.0100(14)
C25 0.0427(17) 0.0456(18) 0.0401(17) -0.0024(14) 0.0104(14) 0.0129(14)
C26 0.0404(17) 0.0426(17) 0.0439(18) -0.0090(14) 0.0085(14) 0.0129(14)
C27 0.0388(17) 0.0536(19) 0.0378(17) -0.0044(14) 0.0097(13) 0.0191(15)
C28 0.0411(17) 0.0440(17) 0.0401(17) -0.0041(14) 0.0106(14) 0.0120(14)
C29 0.0437(18) 0.0473(18) 0.0390(17) -0.0008(14) 0.0073(14) 0.0172(15)
C30 0.0452(18) 0.0494(19) 0.0400(17) -0.0006(14) 0.0110(14) 0.0166(15)
C31 0.057(2) 0.059(2) 0.062(2) 0.0085(19) 0.0192(19) 0.0266(19)
C32 0.097(4) 0.059(3) 0.074(3) 0.007(2) 0.033(3) 0.029(2)
C33 0.128(6) 0.070(3) 0.121(5) 0.005(3) 0.032(4) 0.030(4)
C34 0.138(7) 0.077(4) 0.152(7) -0.002(4) 0.047(6) 0.023(4)
C35 0.209(12) 0.142(8) 0.254(14) 0.035(9) 0.034(11) 0.119(9)
C36 0.0438(18) 0.055(2) 0.047(2) -0.0039(16) 0.0095(15) 0.0171(16)
C37 0.053(2) 0.065(2) 0.045(2) -0.0071(17) 0.0084(17) 0.0171(18)
C38 0.054(2) 0.066(2) 0.051(2) -0.0072(18) 0.0050(18) 0.0139(19)
C39 0.066(3) 0.079(3) 0.048(2) -0.006(2) 0.010(2) 0.013(2)
C40 0.078(3) 0.122(5) 0.051(3) -0.005(3) 0.001(2) -0.006(3)
C41 0.110(5) 0.157(7) 0.056(3) -0.004(4) 0.003(3) -0.010(5)
C42 0.0443(18) 0.0427(17) 0.0450(18) -0.0053(14) 0.0130(15) 0.0145(14)
C43 0.060(2) 0.0395(18) 0.063(2) 0.0002(16) 0.0288(19) 0.0119(16)
C44 0.061(2) 0.0384(18) 0.065(2) 0.0030(16) 0.0297(19) 0.0189(16)
C45 0.0470(18) 0.0422(17) 0.0433(18) 0.0004(14) 0.0159(15) 0.0160(14)
C46 0.0462(18) 0.0397(17) 0.0363(16) -0.0025(13) 0.0114(14) 0.0157(14)
C47 0.0447(18) 0.0411(17) 0.0374(16) -0.0043(13) 0.0106(14) 0.0138(14)
C48 0.0467(18) 0.0396(17) 0.0497(19) 0.0010(14) 0.0173(15) 0.0166(14)
C49 0.059(2) 0.050(2) 0.049(2) 0.0090(16) 0.0213(17) 0.0247(17)
C50 0.057(2) 0.0475(19) 0.055(2) 0.0085(16) 0.0205(17) 0.0274(17)
C51 0.0446(18) 0.0416(17) 0.050(2) 0.0008(14) 0.0154(15) 0.0182(14)
C52 0.0419(17) 0.0418(17) 0.0498(19) 0.0024(14) 0.0142(15) 0.0168(14)
C53 0.052(2) 0.0460(19) 0.054(2) 0.0119(16) 0.0161(17) 0.0254(16)
C54 0.049(2) 0.050(2) 0.057(2) 0.0029(16) 0.0167(17) 0.0270(16)
C55 0.0415(18) 0.0468(18) 0.054(2) 0.0004(15) 0.0174(15) 0.0176(15)
C56 0.0430(18) 0.0428(17) 0.0470(19) 0.0018(14) 0.0142(15) 0.0173(14)
C57 0.0395(17) 0.0382(16) 0.0469(18) -0.0003(13) 0.0122(14) 0.0156(13)
C58 0.0428(17) 0.0393(16) 0.0472(18) 0.0027(14) 0.0150(14) 0.0205(14)
C59 0.0422(17) 0.0393(16) 0.0448(18) -0.0010(14) 0.0129(14) 0.0137(14)
C60 0.0439(18) 0.0376(16) 0.0465(18) -0.0010(14) 0.0127(14) 0.0165(14)
C61 0.0448(18) 0.0438(18) 0.0461(19) 0.0031(14) 0.0153(15) 0.0198(14)
C62 0.058(2) 0.048(2) 0.058(2) 0.0040(17) 0.0118(18) 0.0178(17)
C63 0.061(3) 0.057(2) 0.069(3) 0.003(2) 0.004(2) 0.014(2)
C64 0.078(3) 0.065(3) 0.084(3) 0.007(2) 0.000(3) 0.016(2)
C65 0.089(4) 0.077(3) 0.101(4) 0.001(3) -0.010(3) 0.008(3)
C66 0.112(5) 0.081(4) 0.132(6) -0.008(4) -0.017(5) 0.008(4)
C67 0.0453(19) 0.0459(19) 0.058(2) 0.0055(16) 0.0103(16) 0.0188(15)
C68 0.052(2) 0.0490(19) 0.0453(19) 0.0026(15) 0.0104(16) 0.0189(16)
C69 0.048(2) 0.056(2) 0.063(2) 0.0012(18) 0.0097(18) 0.0183(17)
C70 0.053(2) 0.061(2) 0.070(3) -0.004(2) 0.005(2) 0.0147(19)
C71 0.069(3) 0.095(4) 0.083(4) -0.019(3) -0.008(3) 0.013(3)
C72 0.0436(18) 0.0471(19) 0.052(2) -0.0003(15) 0.0160(15) 0.0191(15)
C73 0.050(2) 0.0444(19) 0.065(2) 0.0026(17) 0.0248(18) 0.0184(16)
C74 0.049(2) 0.0421(18) 0.067(2) -0.0032(17) 0.0205(18) 0.0165(15)
C75 0.0426(18) 0.0441(18) 0.054(2) -0.0078(15) 0.0117(16) 0.0154(15)
C76 0.0408(17) 0.0435(18) 0.0478(19) -0.0046(14) 0.0112(15) 0.0156(14)
C77 0.0391(17) 0.0440(18) 0.0475(19) -0.0018(14) 0.0083(14) 0.0176(14)
C78 0.0465(19) 0.0466(19) 0.056(2) -0.0110(16) 0.0152(16) 0.0137(15)
C79 0.058(2) 0.052(2) 0.065(2) -0.0028(18) 0.0215(19) 0.0197(18)
C80 0.064(3) 0.062(2) 0.070(3) -0.009(2) 0.023(2) 0.028(2)
C81 0.066(3) 0.087(3) 0.052(2) -0.022(2) 0.015(2) 0.029(2)
C82 0.086(3) 0.094(3) 0.046(2) -0.005(2) 0.017(2) 0.043(3)
C83 0.063(2) 0.073(3) 0.050(2) -0.0057(19) 0.0103(19) 0.033(2)
C84 0.118(4) 0.152(4) 0.108(4) 0.011(4) 0.069(3) 0.056(4)
C85 0.179(7) 0.198(8) 0.174(7) -0.001(6) 0.082(6) 0.071(6)
C86 0.149(8) 0.192(9) 0.150(8) -0.035(7) 0.077(6) 0.007(7)
C87 0.185(7) 0.165(7) 0.164(8) 0.071(7) 0.043(7) 0.013(6)
C110 0.0444(18) 0.0427(17) 0.0465(19) 0.0064(14) 0.0140(15) 0.0178(14)
S1A 0.0609(6) 0.0536(6) 0.0831(8) -0.0182(5) 0.0204(5) 0.0003(5)
S2A 0.0633(6) 0.0627(6) 0.0560(6) -0.0034(4) 0.0135(5) 0.0294(5)
S3A 0.0746(8) 0.0787(8) 0.0743(8) -0.0288(6) 0.0276(6) -0.0048(6)
O1A 0.057(4) 0.115(7) 0.088(4) -0.024(5) 0.024(3) 0.040(4)
O2A 0.113(3) 0.244(6) 0.060(2) 0.016(3) 0.034(2) 0.089(4)
N1A 0.0536(18) 0.0514(18) 0.062(2) -0.0063(15) 0.0189(16) 0.0071(15)
N2A 0.0577(19) 0.0498(18) 0.062(2) -0.0103(15) 0.0155(16) 0.0106(15)
N3A 0.0512(18) 0.0556(18) 0.064(2) -0.0113(15) 0.0120(15) 0.0216(15)
N4A 0.0569(19) 0.0523(17) 0.0502(18) -0.0038(14) 0.0137(15) 0.0195(15)
N5A 0.068(2) 0.0552(19) 0.061(2) -0.0117(16) 0.0241(18) 0.0101(17)
N6A 0.065(2) 0.068(2) 0.059(2) -0.0167(17) 0.0176(17) 0.0136(18)
C1 0.055(2) 0.062(2) 0.053(2) -0.0107(18) 0.0140(18) 0.0085(18)
C1B 0.122(10) 0.148(11) 0.199(12) -0.033(10) 0.009(9) 0.055(9)
C2A 0.116(7) 0.141(8) 0.140(8) -0.017(7) 0.044(6) 0.040(6)
C3A 0.080(5) 0.112(5) 0.098(5) -0.019(4) 0.041(4) 0.036(4)
C4A 0.118(9) 0.145(10) 0.121(9) 0.038(8) 0.076(7) 0.040(7)
C5A 0.055(2) 0.099(3) 0.059(3) -0.010(2) 0.018(2) 0.032(2)
C6A 0.055(2) 0.096(3) 0.053(2) -0.025(2) 0.0114(19) 0.026(2)
C7A 0.049(2) 0.066(2) 0.049(2) -0.0112(18) 0.0126(17) 0.0187(18)
C8A 0.0473(19) 0.054(2) 0.0368(17) -0.0024(15) 0.0113(14) 0.0145(16)
C9A 0.051(2) 0.064(2) 0.0415(19) -0.0023(16) 0.0075(16) 0.0152(18)
C10A 0.048(2) 0.082(3) 0.057(2) -0.001(2) 0.0087(18) 0.021(2)
C11A 0.0462(18) 0.0486(18) 0.0344(16) -0.0024(14) 0.0091(14) 0.0136(15)
C12A 0.052(2) 0.0448(18) 0.0427(18) -0.0063(14) 0.0142(15) 0.0130(15)
C13A 0.0444(18) 0.0496(19) 0.0403(18) -0.0030(14) 0.0130(14) 0.0113(15)
C14A 0.0472(19) 0.0497(19) 0.0348(16) -0.0046(14) 0.0101(14) 0.0138(15)
C15A 0.0488(19) 0.0460(18) 0.0375(17) -0.0041(14) 0.0087(14) 0.0124(15)
C16A 0.0488(19) 0.0463(18) 0.0384(17) -0.0024(14) 0.0121(15) 0.0096(15)
C17A 0.0492(19) 0.0493(19) 0.0412(18) -0.0038(15) 0.0128(15) 0.0142(15)
C18A 0.053(2) 0.063(2) 0.0400(19) -0.0129(16) 0.0116(16) 0.0152(18)
C19A 0.0464(19) 0.067(2) 0.0421(19) -0.0068(17) 0.0071(15) 0.0196(17)
C20A 0.0474(19) 0.0467(18) 0.0436(18) -0.0058(14) 0.0132(15) 0.0149(15)
C21A 0.0481(19) 0.0454(18) 0.0469(19) -0.0084(15) 0.0138(16) 0.0102(15)
C22A 0.0448(19) 0.056(2) 0.0445(19) -0.0060(16) 0.0097(15) 0.0161(16)
C23A 0.0444(19) 0.059(2) 0.049(2) -0.0054(16) 0.0119(16) 0.0178(16)
C24A 0.047(2) 0.056(2) 0.049(2) -0.0080(16) 0.0155(16) 0.0146(16)
C25A 0.049(2) 0.065(2) 0.049(2) -0.0200(18) 0.0131(17) 0.0109(18)
C26A 0.0449(19) 0.064(2) 0.051(2) -0.0142(18) 0.0134(16) 0.0105(17)
C27A 0.045(2) 0.077(3) 0.054(2) -0.0268(18) 0.0142(17) 0.0104(18)
C28A 0.0488(19) 0.0473(19) 0.0454(19) -0.0107(15) 0.0134(15) 0.0088(15)
C29A 0.0446(18) 0.0500(19) 0.0447(19) -0.0087(15) 0.0113(15) 0.0119(15)
C30A 0.059(2) 0.066(3) 0.058(2) -0.012(2) 0.0151(19) 0.014(2)
C31A 0.056(3) 0.094(4) 0.065(3) 0.006(2) 0.011(2) 0.015(2)
C32A 0.078(3) 0.084(3) 0.074(3) -0.007(3) 0.008(3) 0.007(3)
C33A 0.075(3) 0.077(3) 0.109(5) 0.004(3) 0.014(3) 0.018(3)
C34A 0.117(6) 0.074(4) 0.128(6) 0.014(4) 0.005(5) 0.010(4)
C35A 0.130(7) 0.078(4) 0.190(9) 0.039(5) -0.023(6) 0.013(4)
C36A 0.051(2) 0.073(3) 0.062(2) -0.0186(19) -0.0002(19) 0.023(2)
C37A 0.082(3) 0.103(4) 0.067(3) 0.006(3) 0.024(3) 0.036(3)
C38A 0.064(3) 0.093(4) 0.099(4) 0.012(3) 0.013(3) 0.023(3)
C39A 0.127(6) 0.122(6) 0.084(4) 0.022(4) 0.024(4) 0.044(5)
C40A 0.111(6) 0.190(10) 0.137(8) 0.032(7) 0.014(6) -0.032(7)
C41A 0.167(9) 0.228(12) 0.083(5) -0.022(6) 0.019(5) -0.094(9)
C42A 0.0438(19) 0.054(2) 0.051(2) -0.0107(16) 0.0148(16) 0.0125(16)
C43A 0.057(2) 0.067(2) 0.048(2) 0.0001(18) 0.0185(18) 0.0212(19)
C44A 0.053(2) 0.058(2) 0.057(2) 0.0001(18) 0.0193(18) 0.0233(18)
C45A 0.0475(19) 0.0447(18) 0.050(2) -0.0067(15) 0.0147(16) 0.0122(15)
C46A 0.0451(19) 0.0432(18) 0.052(2) -0.0094(15) 0.0122(16) 0.0113(15)
C47A 0.0427(18) 0.0494(19) 0.052(2) -0.0115(16) 0.0106(16) 0.0113(15)
C48A 0.0476(19) 0.0432(18) 0.050(2) -0.0032(15) 0.0168(16) 0.0152(15)
C49A 0.0498(19) 0.0472(18) 0.0418(18) -0.0044(14) 0.0123(15) 0.0166(15)
C50A 0.0440(18) 0.0439(18) 0.0463(19) -0.0022(14) 0.0101(15) 0.0168(14)
C51A 0.0456(18) 0.0374(16) 0.0459(19) -0.0022(13) 0.0129(15) 0.0154(14)
C52A 0.0487(19) 0.0381(16) 0.0458(18) -0.0011(14) 0.0126(15) 0.0200(14)
C53A 0.050(2) 0.0461(18) 0.0463(19) -0.0016(15) 0.0106(16) 0.0226(16)
C54A 0.049(2) 0.0489(19) 0.051(2) -0.0016(15) 0.0151(16) 0.0225(16)
C55A 0.053(2) 0.0410(17) 0.050(2) -0.0016(14) 0.0158(16) 0.0219(15)
C56A 0.0495(19) 0.0473(19) 0.0434(18) -0.0039(15) 0.0092(15) 0.0197(15)
C57A 0.0469(19) 0.0418(17) 0.0465(19) -0.0026(14) 0.0128(15) 0.0158(14)
C58A 0.048(2) 0.053(2) 0.0449(19) -0.0054(15) 0.0139(16) 0.0155(16)
C59A 0.0451(18) 0.0418(17) 0.0480(19) -0.0038(14) 0.0141(15) 0.0136(14)
C60A 0.0456(19) 0.0463(18) 0.050(2) -0.0050(15) 0.0139(16) 0.0147(15)
C61A 0.050(2) 0.065(2) 0.051(2) -0.0002(18) 0.0130(17) 0.0270(18)
C62A 0.058(2) 0.058(2) 0.070(3) 0.008(2) 0.014(2) 0.0198(19)
C63A 0.069(3) 0.081(4) 0.151(6) 0.040(4) 0.019(4) 0.026(3)
C64A 0.093(4) 0.132(6) 0.105(5) -0.017(4) 0.009(4) 0.053(4)
C65A 0.120(6) 0.119(6) 0.100(5) -0.003(4) 0.009(4) 0.006(5)
C66A 0.131(7) 0.121(6) 0.162(8) 0.029(6) 0.038(6) 0.055(5)
C67A 0.073(3) 0.066(3) 0.064(3) -0.007(2) 0.014(2) 0.006(2)
C68A 0.083(3) 0.073(3) 0.079(3) -0.007(3) 0.020(3) -0.002(3)
C69A 0.101(4) 0.084(4) 0.075(3) -0.002(3) 0.010(3) -0.013(3)
C70A 0.115(5) 0.085(4) 0.086(4) -0.001(3) 0.022(4) -0.017(4)
C71A 0.112(5) 0.100(5) 0.091(4) -0.018(4) 0.016(4) -0.019(4)
C72A 0.054(2) 0.0428(18) 0.0472(19) -0.0005(14) 0.0144(16) 0.0251(16)
C73A 0.050(2) 0.0473(19) 0.052(2) -0.0048(15) 0.0127(16) 0.0215(16)
C74A 0.049(2) 0.051(2) 0.053(2) -0.0042(16) 0.0145(16) 0.0183(16)
C75A 0.053(2) 0.053(2) 0.051(2) 0.0033(16) 0.0168(17) 0.0255(17)
C76A 0.059(2) 0.055(2) 0.045(2) -0.0058(16) 0.0134(17) 0.0225(18)
C77A 0.054(2) 0.0449(19) 0.051(2) -0.0026(15) 0.0172(17) 0.0195(16)
C78A 0.062(2) 0.058(2) 0.050(2) 0.0026(17) 0.0185(18) 0.0252(19)
C79A 0.064(2) 0.064(2) 0.052(2) -0.0025(18) 0.0210(19) 0.023(2)
C80A 0.071(3) 0.098(4) 0.056(3) 0.010(2) 0.027(2) 0.041(3)
C81A 0.097(4) 0.152(6) 0.055(3) 0.023(3) 0.033(3) 0.067(4)
C82A 0.091(4) 0.170(6) 0.047(3) 0.017(3) 0.014(2) 0.073(4)
C83A 0.068(3) 0.107(4) 0.053(2) 0.010(2) 0.014(2) 0.045(3)
C84A 0.153(6) 0.190(7) 0.116(5) -0.019(5) 0.046(5) 0.064(5)
C85A 0.165(7) 0.211(8) 0.123(6) -0.025(6) 0.064(5) 0.017(6)
C86A 0.172(9) 0.217(11) 0.143(8) -0.044(8) 0.012(7) 0.034(8)
C87A 0.157(7) 0.118(6) 0.110(5) -0.028(4) 0.038(5) 0.021(5)
C88A 0.077(8) 0.105(8) 0.093(8) 0.019(7) 0.022(6) 0.018(6)
Cl3A 0.159(6) 0.319(11) 0.144(6) 0.023(7) -0.049(5) 0.063(7)
Cl2A 0.065(2) 0.121(3) 0.097(3) 0.019(2) 0.0242(18) 0.019(2)
Cl1A 0.120(4) 0.097(3) 0.274(8) 0.002(4) 0.069(5) -0.002(3)
O1B 0.064(6) 0.080(7) 0.098(6) -0.009(5) 0.027(4) 0.027(5)
C3B 0.085(6) 0.116(7) 0.119(7) -0.016(6) 0.048(5) 0.020(5)
C4B 0.151(14) 0.136(13) 0.196(16) -0.027(12) 0.066(13) 0.056(12)
C2B 0.121(8) 0.144(9) 0.156(9) -0.009(7) 0.048(7) 0.031(7)
C1C 0.163(14) 0.134(13) 0.187(15) -0.029(12) 0.034(12) 0.037(12)
C91 0.128(12) 0.092(10) 0.157(13) 0.002(10) -0.027(11) 0.018(9)
C92 0.140(14) 0.163(14) 0.191(15) 0.027(13) 0.025(12) 0.018(12)
C93 0.089(7) 0.081(7) 0.083(7) 0.008(6) 0.033(5) 0.010(6)

loop_
_atom_type_symbol
_atom_type_description
_atom_type_scat_dispersion_real
_atom_type_scat_dispersion_imag
_atom_type_scat_source
C C 0.0181 0.0091 'International Tables Vol C Tables 4.2.6.8 and 6.1.1.4'
H H 0.0000 0.0000 'International Tables Vol C Tables 4.2.6.8 and 6.1.1.4'
Cl Cl 0.3639 0.7018 'International Tables Vol C Tables 4.2.6.8 and 6.1.1.4'
N N 0.0311 0.0180 'International Tables Vol C Tables 4.2.6.8 and 6.1.1.4'
O O 0.0492 0.0322 'International Tables Vol C Tables 4.2.6.8 and 6.1.1.4'
S S 0.3331 0.5567 'International Tables Vol C Tables 4.2.6.8 and 6.1.1.4'

loop_
_geom_angle_atom_site_label_1
_geom_angle_atom_site_label_2
_geom_angle_atom_site_label_3
_geom_angle
_geom_angle_site_symmetry_1
_geom_angle_site_symmetry_3
_geom_angle_publ_flag
Cl1 C88 Cl2 114.3(7) . . ?
Cl1 C88 Cl3 110.8(7) . . ?
Cl1 C88 H88 107.3 . . ?
Cl2 C88 H88 107.3 . . ?
Cl3 C88 Cl2 109.6(6) . . ?
Cl3 C88 H88 107.3 . . ?
Cl4 C89 Cl5 114.8(7) . . ?
Cl4 C89 H89 94.0 . . ?
Cl5 C89 H89 94.0 . . ?
Cl6 C89 Cl4 124.5(8) . . ?
Cl6 C89 Cl5 119.2(7) . . ?
Cl6 C89 H89 94.0 . . ?
Cl7 C90 Cl8 110.3(3) . . ?
Cl7 C90 Cl9 111.4(3) . . ?
Cl7 C90 H90 107.9 . . ?
Cl8 C90 Cl9 111.3(3) . . ?
Cl8 C90 H90 107.9 . . ?
Cl9 C90 H90 107.9 . . ?
N1 S1 N2 101.26(17) . . ?
N3 S2 N4 100.97(15) . . ?
N6 S3 N5 100.99(17) . . ?
C5 O1 C3 121.1(5) . . ?
C81 O2 C84 112.3(4) . . ?
C16 N1 S1 106.8(2) . . ?
C15 N2 S1 106.9(2) . . ?
C47 N3 S2 106.5(2) . . ?
C46 N4 S2 106.9(2) . . ?
C77 N5 S3 106.4(2) . . ?
C76 N6 S3 106.9(2) . . ?
H1AA C1A H1AB 109.5 . . ?
H1AA C1A H1AC 109.5 . . ?
H1AB C1A H1AC 109.5 . . ?
C2 C1A H1AA 109.5 . . ?
C2 C1A H1AB 109.5 . . ?
C2 C1A H1AC 109.5 . . ?
C1A C2 H2A 111.0 . . ?
C1A C2 H2B 111.0 . . ?
H2A C2 H2B 109.0 . . ?
C3 C2 C1A 103.6(9) . . ?
C3 C2 H2A 111.0 . . ?
C3 C2 H2B 111.0 . . ?
O1 C3 C2 109.2(8) . . ?
O1 C3 H3AA 117.5 . . ?
O1 C3 H3BB 96.6 . . ?
O1 C3 C4 103.0(8) . . ?
O1 C3 C92 114.1(13) . . ?
O1 C3 C93 105.8(7) . . ?
C2 C3 H3AA 117.5 . . ?
C2 C3 C4 87.6(11) . . ?
C4 C3 H3AA 117.5 . . ?
C92 C3 H3BB 96.6 . . ?
C93 C3 H3BB 96.6 . . ?
C93 C3 C92 136.0(13) . . ?
C3 C4 H4A 109.5 . . ?
C3 C4 H4B 109.5 . . ?
C3 C4 H4C 109.5 . . ?
H4A C4 H4B 109.5 . . ?
H4A C4 H4C 109.5 . . ?
H4B C4 H4C 109.5 . . ?
C6 C5 O1 126.5(5) . . ?
C10 C5 O1 115.0(4) . . ?
C10 C5 C6 118.3(4) . . ?
C5 C6 H6 119.8 . . ?
C5 C6 C7 120.4(4) . . ?
C7 C6 H6 119.8 . . ?
C6 C7 H7 119.1 . . ?
C8 C7 C6 121.8(4) . . ?
C8 C7 H7 119.1 . . ?
C7 C8 C9 116.9(3) . . ?
C7 C8 C11 121.2(3) . . ?
C9 C8 C11 121.9(4) . . ?
C8 C9 H9 119.8 . . ?
C10 C9 C8 120.4(4) . . ?
C10 C9 H9 119.8 . . ?
C5 C10 C9 122.1(5) . . ?
C5 C10 H10 119.0 . . ?
C9 C10 H10 119.0 . . ?
C12 C11 C8 122.2(3) . . ?
C12 C11 C16 114.6(3) . . ?
C16 C11 C8 123.2(3) . . ?
C11 C12 H12 118.1 . . ?
C11 C12 C13 123.8(4) . . ?
C13 C12 H12 118.1 . . ?
C12 C13 H13 117.9 . . ?
C14 C13 C12 124.1(3) . . ?
C14 C13 H13 117.9 . . ?
C13 C14 C15 114.6(3) . . ?
C13 C14 C17 122.2(3) . . ?
C15 C14 C17 123.2(3) . . ?
N2 C15 C14 126.1(3) . . ?
N2 C15 C16 112.3(3) . . ?
C14 C15 C16 121.6(3) . . ?
N1 C16 C11 126.1(3) . . ?
N1 C16 C15 112.7(3) . . ?
C11 C16 C15 121.1(3) . . ?
C18 C17 C14 119.1(3) . . ?
C18 C17 C29 118.9(3) . . ?
C29 C17 C14 122.0(3) . . ?
C17 C18 H18 119.1 . . ?
C19 C18 C17 121.8(3) . . ?
C19 C18 H18 119.1 . . ?
C18 C19 H19 120.7 . . ?
C18 C19 C20 118.6(3) . . ?
C20 C19 H19 120.7 . . ?
C19 C20 C21 130.7(3) . . ?
C19 C20 C28 120.8(3) . . ?
C28 C20 C21 108.6(3) . . ?
C22 C21 C20 130.1(3) . . ?
C22 C21 C26 121.0(3) . . ?
C26 C21 C20 108.9(3) . . ?
C21 C22 H22 120.7 . . ?
C23 C22 C21 118.5(3) . . ?
C23 C22 H22 120.7 . . ?
C22 C23 H23 119.3 . . ?
C22 C23 C24 121.4(3) . . ?
C24 C23 H23 119.3 . . ?
C23 C24 C25 119.2(3) . . ?
C23 C24 C42 118.5(3) . . ?
C25 C24 C42 122.3(3) . . ?
C24 C25 H25 120.4 . . ?
C26 C25 C24 119.2(3) . . ?
C26 C25 H25 120.4 . . ?
C21 C26 C27 110.7(3) . . ?
C25 C26 C21 120.5(3) . . ?
C25 C26 C27 128.8(3) . . ?
C26 C27 C36 112.8(3) . . ?
C28 C27 C26 100.6(3) . . ?
C28 C27 C30 113.0(3) . . ?
C28 C27 C36 107.8(3) . . ?
C30 C27 C26 108.4(3) . . ?
C30 C27 C36 113.5(3) . . ?
C20 C28 C27 111.2(3) . . ?
C29 C28 C20 120.1(3) . . ?
C29 C28 C27 128.6(3) . . ?
C17 C29 H29 120.1 . . ?
C28 C29 C17 119.8(3) . . ?
C28 C29 H29 120.1 . . ?
C27 C30 H30C 108.1 . . ?
C27 C30 H30D 108.1 . . ?
H30C C30 H30D 107.3 . . ?
C31 C30 C27 116.9(3) . . ?
C31 C30 H30C 108.1 . . ?
C31 C30 H30D 108.1 . . ?
C30 C31 H31C 108.7 . . ?
C30 C31 H31D 108.7 . . ?
H31C C31 H31D 107.6 . . ?
C32 C31 C30 114.2(4) . . ?
C32 C31 H31C 108.7 . . ?
C32 C31 H31D 108.7 . . ?
C31 C32 H32C 109.4 . . ?
C31 C32 H32D 109.4 . . ?
C31 C32 C33 111.2(5) . . ?
H32C C32 H32D 108.0 . . ?
C33 C32 H32C 109.4 . . ?
C33 C32 H32D 109.4 . . ?
C32 C33 H33C 108.7 . . ?
C32 C33 H33D 108.7 . . ?
H33C C33 H33D 107.6 . . ?
C34 C33 C32 114.2(7) . . ?
C34 C33 H33C 108.7 . . ?
C34 C33 H33D 108.7 . . ?
C33 C34 H34C 110.1 . . ?
C33 C34 H34D 110.1 . . ?
C33 C34 C35 107.9(8) . . ?
H34C C34 H34D 108.4 . . ?
C35 C34 H34C 110.1 . . ?
C35 C34 H34D 110.1 . . ?
C34 C35 H35D 109.5 . . ?
C34 C35 H35E 109.5 . . ?
C34 C35 H35F 109.5 . . ?
H35D C35 H35E 109.5 . . ?
H35D C35 H35F 109.5 . . ?
H35E C35 H35F 109.5 . . ?
C27 C36 H36C 107.5 . . ?
C27 C36 H36D 107.5 . . ?
H36C C36 H36D 107.0 . . ?
C37 C36 C27 119.2(3) . . ?
C37 C36 H36C 107.5 . . ?
C37 C36 H36D 107.5 . . ?
C36 C37 H37C 109.3 . . ?
C36 C37 H37D 109.3 . . ?
H37C C37 H37D 108.0 . . ?
C38 C37 C36 111.4(4) . . ?
C38 C37 H37C 109.3 . . ?
C38 C37 H37D 109.3 . . ?
C37 C38 H38C 108.4 . . ?
C37 C38 H38D 108.4 . . ?
H38C C38 H38D 107.5 . . ?
C39 C38 C37 115.4(4) . . ?
C39 C38 H38C 108.4 . . ?
C39 C38 H38D 108.4 . . ?
C38 C39 H39C 109.0 . . ?
C38 C39 H39D 109.0 . . ?
C38 C39 C40 113.1(4) . . ?
H39C C39 H39D 107.8 . . ?
C40 C39 H39C 109.0 . . ?
C40 C39 H39D 109.0 . . ?
C39 C40 H40C 109.2 . . ?
C39 C40 H40D 109.2 . . ?
C39 C40 C41 112.2(5) . . ?
H40C C40 H40D 107.9 . . ?
C41 C40 H40C 109.2 . . ?
C41 C40 H40D 109.2 . . ?
C40 C41 H41D 109.5 . . ?
C40 C41 H41E 109.5 . . ?
C40 C41 H41F 109.5 . . ?
H41D C41 H41E 109.5 . . ?
H41D C41 H41F 109.5 . . ?
H41E C41 H41F 109.5 . . ?
C43 C42 C24 120.3(3) . . ?
C43 C42 C47 114.8(3) . . ?
C47 C42 C24 125.0(3) . . ?
C42 C43 H43 118.2 . . ?
C42 C43 C44 123.6(4) . . ?
C44 C43 H43 118.2 . . ?
C43 C44 H44 117.9 . . ?
C45 C44 C43 124.1(3) . . ?
C45 C44 H44 117.9 . . ?
C44 C45 C46 114.6(3) . . ?
C44 C45 C48 120.8(3) . . ?
C46 C45 C48 124.6(3) . . ?
N4 C46 C45 126.2(3) . . ?
N4 C46 C47 112.9(3) . . ?
C45 C46 C47 120.9(3) . . ?
N3 C47 C42 125.4(3) . . ?
N3 C47 C46 112.7(3) . . ?
C42 C47 C46 121.8(3) . . ?
C49 C48 C45 118.3(3) . . ?
C60 C48 C45 122.9(3) . . ?
C60 C48 C49 118.8(3) . . ?
C48 C49 H49 119.1 . . ?
C50 C49 C48 121.8(3) . . ?
C50 C49 H49 119.1 . . ?
C49 C50 H50 120.8 . . ?
C51 C50 C49 118.4(3) . . ?
C51 C50 H50 120.8 . . ?
C50 C51 C52 131.0(3) . . ?
C50 C51 C59 120.9(3) . . ?
C59 C51 C52 108.1(3) . . ?
C53 C52 C51 131.1(3) . . ?
C53 C52 C57 120.0(3) . . ?
C57 C52 C51 108.8(3) . . ?
C52 C53 H53 120.6 . . ?
C54 C53 C52 118.8(3) . . ?
C54 C53 H53 120.6 . . ?
C53 C54 H54 119.0 . . ?
C53 C54 C55 122.1(3) . . ?
C55 C54 H54 119.0 . . ?
C54 C55 C56 118.6(3) . . ?
C54 C55 C72 119.4(3) . . ?
C56 C55 C72 122.0(3) . . ?
C55 C56 H56 120.2 . . ?
C57 C56 C55 119.6(3) . . ?
C57 C56 H56 120.2 . . ?
C52 C57 C58 110.4(3) . . ?
C56 C57 C52 120.9(3) . . ?
C56 C57 C58 128.7(3) . . ?
C57 C58 C61 112.7(3) . . ?
C57 C58 C110 111.3(3) . . ?
C59 C58 C57 101.3(3) . . ?
C59 C58 C61 113.1(3) . . ?
C59 C58 C110 109.0(3) . . ?
C61 C58 C110 109.3(3) . . ?
C51 C59 C58 111.2(3) . . ?
C60 C59 C51 120.4(3) . . ?
C60 C59 C58 128.3(3) . . ?
C48 C60 H60 120.2 . . ?
C59 C60 C48 119.6(3) . . ?
C59 C60 H60 120.2 . . ?
C58 C61 H61C 108.4 . . ?
C58 C61 H61D 108.4 . . ?
H61C C61 H61D 107.5 . . ?
C62 C61 C58 115.3(3) . . ?
C62 C61 H61C 108.4 . . ?
C62 C61 H61D 108.4 . . ?
C61 C62 H62C 108.7 . . ?
C61 C62 H62D 108.7 . . ?
C61 C62 C63 114.2(3) . . ?
H62C C62 H62D 107.6 . . ?
C63 C62 H62C 108.7 . . ?
C63 C62 H62D 108.7 . . ?
C62 C63 H63C 109.0 . . ?
C62 C63 H63D 109.0 . . ?
C62 C63 C64 113.1(4) . . ?
H63C C63 H63D 107.8 . . ?
C64 C63 H63C 109.0 . . ?
C64 C63 H63D 109.0 . . ?
C63 C64 H64C 108.3 . . ?
C63 C64 H64D 108.3 . . ?
H64C C64 H64D 107.4 . . ?
C65 C64 C63 115.7(4) . . ?
C65 C64 H64C 108.3 . . ?
C65 C64 H64D 108.3 . . ?
C64 C65 H65C 109.3 . . ?
C64 C65 H65D 109.3 . . ?
C64 C65 C66 111.7(5) . . ?
H65C C65 H65D 107.9 . . ?
C66 C65 H65C 109.3 . . ?
C66 C65 H65D 109.3 . . ?
C65 C66 H66D 109.5 . . ?
C65 C66 H66E 109.5 . . ?
C65 C66 H66F 109.5 . . ?
H66D C66 H66E 109.5 . . ?
H66D C66 H66F 109.5 . . ?
H66E C66 H66F 109.5 . . ?
H67C C67 H67D 107.6 . . ?
C68 C67 H67C 108.6 . . ?
C68 C67 H67D 108.6 . . ?
C68 C67 C110 114.6(3) . . ?
C110 C67 H67C 108.6 . . ?
C110 C67 H67D 108.6 . . ?
C67 C68 H68C 108.7 . . ?
C67 C68 H68D 108.7 . . ?
H68C C68 H68D 107.6 . . ?
C69 C68 C67 114.2(3) . . ?
C69 C68 H68C 108.7 . . ?
C69 C68 H68D 108.7 . . ?
C68 C69 H69C 108.5 . . ?
C68 C69 H69D 108.5 . . ?
H69C C69 H69D 107.5 . . ?
C70 C69 C68 115.1(3) . . ?
C70 C69 H69C 108.5 . . ?
C70 C69 H69D 108.5 . . ?
C69 C70 H70C 108.9 . . ?
C69 C70 H70D 108.9 . . ?
C69 C70 C71 113.6(4) . . ?
H70C C70 H70D 107.7 . . ?
C71 C70 H70C 108.9 . . ?
C71 C70 H70D 108.9 . . ?
C70 C71 H71D 109.5 . . ?
C70 C71 H71E 109.5 . . ?
C70 C71 H71F 109.5 . . ?
H71D C71 H71E 109.5 . . ?
H71D C71 H71F 109.5 . . ?
H71E C71 H71F 109.5 . . ?
C73 C72 C55 120.6(3) . . ?
C73 C72 C77 114.7(3) . . ?
C77 C72 C55 124.7(3) . . ?
C72 C73 H73 118.1 . . ?
C72 C73 C74 123.7(4) . . ?
C74 C73 H73 118.1 . . ?
C73 C74 H74 117.9 . . ?
C75 C74 C73 124.2(3) . . ?
C75 C74 H74 117.9 . . ?
C74 C75 C76 114.6(3) . . ?
C74 C75 C78 122.3(3) . . ?
C76 C75 C78 123.1(3) . . ?
N6 C76 C75 125.5(3) . . ?
N6 C76 C77 113.1(3) . . ?
C75 C76 C77 121.3(3) . . ?
N5 C77 C72 126.0(3) . . ?
N5 C77 C76 112.6(3) . . ?
C72 C77 C76 121.5(3) . . ?
C79 C78 C75 119.4(4) . . ?
C83 C78 C75 123.0(3) . . ?
C83 C78 C79 117.6(3) . . ?
C78 C79 H79 119.5 . . ?
C80 C79 C78 121.0(4) . . ?
C80 C79 H79 119.5 . . ?
C79 C80 H80 119.9 . . ?
C81 C80 C79 120.3(4) . . ?
C81 C80 H80 119.9 . . ?
O2 C81 C80 122.2(4) . . ?
O2 C81 C82 118.5(4) . . ?
C82 C81 C80 119.1(4) . . ?
C81 C82 H82 119.6 . . ?
C81 C82 C83 120.9(5) . . ?
C83 C82 H82 119.6 . . ?
C78 C83 H83 119.4 . . ?
C82 C83 C78 121.2(4) . . ?
C82 C83 H83 119.4 . . ?
O2 C84 H84 113.6 . . ?
O2 C84 C87 112.5(7) . . ?
C85 C84 O2 107.0(7) . . ?
C85 C84 H84 113.6 . . ?
C85 C84 C87 95.0(8) . . ?
C87 C84 H84 113.6 . . ?
C84 C85 H85C 111.8 . . ?
C84 C85 H85D 111.8 . . ?
H85C C85 H85D 109.5 . . ?
C86 C85 C84 100.0(8) . . ?
C86 C85 H85C 111.8 . . ?
C86 C85 H85D 111.8 . . ?
C85 C86 H86D 109.5 . . ?
C85 C86 H86E 109.5 . . ?
C85 C86 H86F 109.5 . . ?
H86D C86 H86E 109.5 . . ?
H86D C86 H86F 109.5 . . ?
H86E C86 H86F 109.5 . . ?
C84 C87 H87D 109.5 . . ?
C84 C87 H87E 109.5 . . ?
C84 C87 H87F 109.5 . . ?
H87D C87 H87E 109.5 . . ?
H87D C87 H87F 109.5 . . ?
H87E C87 H87F 109.5 . . ?
C58 C110 H11A 108.5 . . ?
C58 C110 H11B 108.5 . . ?
C67 C110 C58 115.1(3) . . ?
C67 C110 H11A 108.5 . . ?
C67 C110 H11B 108.5 . . ?
H11A C110 H11B 107.5 . . ?
N1A S1A N2A 101.21(17) . . ?
N3A S2A N4A 101.27(17) . . ?
N6A S3A N5A 101.2(2) . . ?
C5A O1A C3A 121.3(9) . . ?
C81A O2A C84A 122.8(6) . . ?
C16A N1A S1A 106.6(3) . . ?
C15A N2A S1A 106.2(3) . . ?
C47A N3A S2A 106.2(3) . . ?
C46A N4A S2A 106.6(2) . . ?
C77A N5A S3A 106.5(3) . . ?
C76A N6A S3A 106.6(3) . . ?
H1A C1 H1B 107.4 . . ?
C58A C1 H1A 108.3 . . ?
C58A C1 H1B 108.3 . . ?
C67A C1 H1A 108.3 . . ?
C67A C1 H1B 108.3 . . ?
C67A C1 C58A 116.1(4) . . ?
H1BA C1B H1BB 109.5 . . ?
H1BA C1B H1BC 109.5 . . ?
H1BB C1B H1BC 109.5 . . ?
C2A C1B H1BA 109.5 . . ?
C2A C1B H1BB 109.5 . . ?
C2A C1B H1BC 109.5 . . ?
C1B C2A H2AA 110.0 . . ?
C1B C2A H2AB 110.0 . . ?
C1B C2A C3A 108.6(10) . . ?
H2AA C2A H2AB 108.3 . . ?
C3A C2A H2AA 110.0 . . ?
C3A C2A H2AB 110.0 . . ?
O1A C3A C2A 104.2(10) . . ?
O1A C3A H3A 110.6 . . ?
C2A C3A H3A 110.6 . . ?
C4A C3A O1A 114.1(11) . . ?
C4A C3A C2A 106.4(11) . . ?
C4A C3A H3A 110.6 . . ?
C3A C4A H4AA 109.5 . . ?
C3A C4A H4AB 109.5 . . ?
C3A C4A H4AC 109.5 . . ?
H4AA C4A H4AB 109.5 . . ?
H4AA C4A H4AC 109.5 . . ?
H4AB C4A H4AC 109.5 . . ?
O1A C5A C6A 124.8(6) . . ?
O1A C5A C10A 114.5(6) . . ?
C6A C5A C10A 120.7(4) . . ?
C6A C5A O1B 112.6(8) . . ?
C10A C5A O1B 125.0(8) . . ?
C5A C6A H6A 120.3 . . ?
C5A C6A C7A 119.3(4) . . ?
C7A C6A H6A 120.3 . . ?
C6A C7A H7A 119.4 . . ?
C6A C7A C8A 121.2(4) . . ?
C8A C7A H7A 119.4 . . ?
C7A C8A C11A 119.8(3) . . ?
C9A C8A C7A 118.3(3) . . ?
C9A C8A C11A 121.8(3) . . ?
C8A C9A H9A 119.5 . . ?
C10A C9A C8A 121.0(4) . . ?
C10A C9A H9A 119.5 . . ?
C5A C10A C9A 119.6(4) . . ?
C5A C10A H10A 120.2 . . ?
C9A C10A H10A 120.2 . . ?
C12A C11A C8A 122.0(3) . . ?
C12A C11A C16A 115.4(3) . . ?
C16A C11A C8A 122.6(3) . . ?
C11A C12A H12A 118.3 . . ?
C11A C12A C13A 123.4(3) . . ?
C13A C12A H12A 118.3 . . ?
C12A C13A H13A 118.5 . . ?
C14A C13A C12A 123.1(3) . . ?
C14A C13A H13A 118.5 . . ?
C13A C14A C15A 115.6(3) . . ?
C13A C14A C17A 120.9(3) . . ?
C15A C14A C17A 123.5(3) . . ?
N2A C15A C14A 125.9(3) . . ?
N2A C15A C16A 113.1(3) . . ?
C14A C15A C16A 121.0(3) . . ?
N1A C16A C11A 125.6(3) . . ?
N1A C16A C15A 112.8(3) . . ?
C11A C16A C15A 121.5(3) . . ?
C18A C17A C14A 119.0(3) . . ?
C29A C17A C14A 122.2(3) . . ?
C29A C17A C18A 118.7(3) . . ?
C17A C18A H18A 119.1 . . ?
C19A C18A C17A 121.9(3) . . ?
C19A C18A H18A 119.1 . . ?
C18A C19A H19A 120.7 . . ?
C18A C19A C20A 118.6(4) . . ?
C20A C19A H19A 120.7 . . ?
C19A C20A C21A 131.1(3) . . ?
C19A C20A C28A 120.6(3) . . ?
C28A C20A C21A 108.3(3) . . ?
C22A C21A C20A 130.6(3) . . ?
C22A C21A C26A 120.5(3) . . ?
C26A C21A C20A 108.9(3) . . ?
C21A C22A H22A 120.7 . . ?
C23A C22A C21A 118.6(3) . . ?
C23A C22A H22A 120.7 . . ?
C22A C23A H23A 119.4 . . ?
C22A C23A C24A 121.2(3) . . ?
C24A C23A H23A 119.4 . . ?
C23A C24A C42A 120.0(3) . . ?
C25A C24A C23A 119.9(3) . . ?
C25A C24A C42A 120.1(3) . . ?
C24A C25A H25A 120.2 . . ?
C26A C25A C24A 119.6(4) . . ?
C26A C25A H25A 120.2 . . ?
C21A C26A C27A 110.9(3) . . ?
C25A C26A C21A 120.2(4) . . ?
C25A C26A C27A 128.9(4) . . ?
C26A C27A C36A 108.8(4) . . ?
C28A C27A C26A 100.4(3) . . ?
C28A C27A C36A 107.3(3) . . ?
C30A C27A C26A 114.1(4) . . ?
C30A C27A C28A 116.2(4) . . ?
C30A C27A C36A 109.4(4) . . ?
C20A C28A C27A 111.4(3) . . ?
C29A C28A C20A 120.4(3) . . ?
C29A C28A C27A 128.1(3) . . ?
C17A C29A H29A 120.1 . . ?
C28A C29A C17A 119.8(3) . . ?
C28A C29A H29A 120.1 . . ?
C27A C30A H30A 108.7 . . ?
C27A C30A H30B 108.7 . . ?
H30A C30A H30B 107.6 . . ?
C31A C30A C27A 114.3(4) . . ?
C31A C30A H30A 108.7 . . ?
C31A C30A H30B 108.7 . . ?
C30A C31A H31A 109.1 . . ?
C30A C31A H31B 109.1 . . ?
C30A C31A C32A 112.6(4) . . ?
H31A C31A H31B 107.8 . . ?
C32A C31A H31A 109.1 . . ?
C32A C31A H31B 109.1 . . ?
C31A C32A H32A 107.9 . . ?
C31A C32A H32B 107.9 . . ?
H32A C32A H32B 107.2 . . ?
C33A C32A C31A 117.7(5) . . ?
C33A C32A H32A 107.9 . . ?
C33A C32A H32B 107.9 . . ?
C32A C33A H33A 108.6 . . ?
C32A C33A H33B 108.6 . . ?
C32A C33A C34A 114.7(5) . . ?
H33A C33A H33B 107.6 . . ?
C34A C33A H33A 108.6 . . ?
C34A C33A H33B 108.6 . . ?
C33A C34A H34A 108.9 . . ?
C33A C34A H34B 108.9 . . ?
H34A C34A H34B 107.7 . . ?
C35A C34A C33A 113.5(7) . . ?
C35A C34A H34A 108.9 . . ?
C35A C34A H34B 108.9 . . ?
C34A C35A H35A 109.5 . . ?
C34A C35A H35B 109.5 . . ?
C34A C35A H35C 109.5 . . ?
H35A C35A H35B 109.5 . . ?
H35A C35A H35C 109.5 . . ?
H35B C35A H35C 109.5 . . ?
C27A C36A H36A 107.9 . . ?
C27A C36A H36B 107.9 . . ?
H36A C36A H36B 107.2 . . ?
C37A C36A C27A 117.8(4) . . ?
C37A C36A H36A 107.9 . . ?
C37A C36A H36B 107.9 . . ?
C36A C37A H37A 109.1 . . ?
C36A C37A H37B 109.1 . . ?
C36A C37A C38A 112.4(5) . . ?
H37A C37A H37B 107.8 . . ?
C38A C37A H37A 109.1 . . ?
C38A C37A H37B 109.1 . . ?
C37A C38A H38A 108.1 . . ?
C37A C38A H38B 108.1 . . ?
C37A C38A C39A 117.0(5) . . ?
H38A C38A H38B 107.3 . . ?
C39A C38A H38A 108.1 . . ?
C39A C38A H38B 108.1 . . ?
C38A C39A H39A 108.3 . . ?
C38A C39A H39B 108.3 . . ?
H39A C39A H39B 107.4 . . ?
C40A C39A C38A 116.0(8) . . ?
C40A C39A H39A 108.3 . . ?
C40A C39A H39B 108.3 . . ?
C39A C40A H40A 108.5 . . ?
C39A C40A H40B 108.5 . . ?
C39A C40A C41A 115.0(8) . . ?
H40A C40A H40B 107.5 . . ?
C41A C40A H40A 108.5 . . ?
C41A C40A H40B 108.5 . . ?
C40A C41A H41A 109.5 . . ?
C40A C41A H41B 109.5 . . ?
C40A C41A H41C 109.5 . . ?
H41A C41A H41B 109.5 . . ?
H41A C41A H41C 109.5 . . ?
H41B C41A H41C 109.5 . . ?
C43A C42A C24A 122.7(4) . . ?
C43A C42A C47A 115.0(3) . . ?
C47A C42A C24A 122.3(3) . . ?
C42A C43A H43A 118.4 . . ?
C42A C43A C44A 123.2(4) . . ?
C44A C43A H43A 118.4 . . ?
C43A C44A H44A 117.9 . . ?
C45A C44A C43A 124.1(4) . . ?
C45A C44A H44A 117.9 . . ?
C44A C45A C46A 115.1(3) . . ?
C44A C45A C48A 122.5(3) . . ?
C46A C45A C48A 122.4(3) . . ?
N4A C46A C45A 126.3(3) . . ?
N4A C46A C47A 112.8(3) . . ?
C47A C46A C45A 120.8(3) . . ?
N3A C47A C42A 125.1(3) . . ?
N3A C47A C46A 113.1(3) . . ?
C42A C47A C46A 121.7(3) . . ?
C49A C48A C45A 118.0(3) . . ?
C60A C48A C45A 123.0(3) . . ?
C60A C48A C49A 119.0(3) . . ?
C48A C49A H49A 119.5 . . ?
C50A C49A C48A 121.0(3) . . ?
C50A C49A H49A 119.5 . . ?
C49A C50A H50A 120.3 . . ?
C51A C50A C49A 119.3(3) . . ?
C51A C50A H50A 120.3 . . ?
C50A C51A C52A 131.3(3) . . ?
C50A C51A C59A 120.7(3) . . ?
C59A C51A C52A 107.9(3) . . ?
C53A C52A C51A 130.3(3) . . ?
C53A C52A C57A 120.6(3) . . ?
C57A C52A C51A 109.1(3) . . ?
C52A C53A H53A 120.6 . . ?
C54A C53A C52A 118.9(3) . . ?
C54A C53A H53A 120.6 . . ?
C53A C54A H54A 119.3 . . ?
C53A C54A C55A 121.4(3) . . ?
C55A C54A H54A 119.3 . . ?
C54A C55A C56A 119.2(3) . . ?
C54A C55A C72A 118.6(3) . . ?
C56A C55A C72A 122.1(3) . . ?
C55A C56A H56A 120.2 . . ?
C57A C56A C55A 119.6(3) . . ?
C57A C56A H56A 120.2 . . ?
C52A C57A C58A 110.8(3) . . ?
C56A C57A C52A 120.4(3) . . ?
C56A C57A C58A 128.6(3) . . ?
C1 C58A C61A 108.5(3) . . ?
C57A C58A C1 112.9(3) . . ?
C57A C58A C61A 110.9(3) . . ?
C59A C58A C1 111.9(3) . . ?
C59A C58A C57A 101.1(3) . . ?
C59A C58A C61A 111.4(3) . . ?
C51A C59A C58A 111.0(3) . . ?
C60A C59A C51A 119.4(3) . . ?
C60A C59A C58A 129.6(3) . . ?
C48A C60A H60A 119.7 . . ?
C59A C60A C48A 120.7(3) . . ?
C59A C60A H60A 119.7 . . ?
C58A C61A H61A 108.4 . . ?
C58A C61A H61B 108.4 . . ?
H61A C61A H61B 107.5 . . ?
C62A C61A C58A 115.4(3) . . ?
C62A C61A H61A 108.4 . . ?
C62A C61A H61B 108.4 . . ?
C61A C62A H62A 108.4 . . ?
C61A C62A H62B 108.4 . . ?
H62A C62A H62B 107.5 . . ?
C63A C62A C61A 115.4(4) . . ?
C63A C62A H62A 108.4 . . ?
C63A C62A H62B 108.4 . . ?
C62A C63A H63A 109.5 . . ?
C62A C63A H63B 109.5 . . ?
C62A C63A C64A 110.6(5) . . ?
H63A C63A H63B 108.1 . . ?
C64A C63A H63A 109.5 . . ?
C64A C63A H63B 109.5 . . ?
C63A C64A H64A 108.4 . . ?
C63A C64A H64B 108.4 . . ?
H64A C64A H64B 107.5 . . ?
C65A C64A C63A 115.3(7) . . ?
C65A C64A H64A 108.4 . . ?
C65A C64A H64B 108.4 . . ?
C64A C65A H65A 109.7 . . ?
C64A C65A H65B 109.7 . . ?
C64A C65A C66A 109.9(7) . . ?
H65A C65A H65B 108.2 . . ?
C66A C65A H65A 109.7 . . ?
C66A C65A H65B 109.7 . . ?
C65A C66A H66A 109.5 . . ?
C65A C66A H66B 109.5 . . ?
C65A C66A H66C 109.5 . . ?
H66A C66A H66B 109.5 . . ?
H66A C66A H66C 109.5 . . ?
H66B C66A H66C 109.5 . . ?
C1 C67A H67A 108.8 . . ?
C1 C67A H67B 108.8 . . ?
C1 C67A C68A 113.8(4) . . ?
H67A C67A H67B 107.7 . . ?
C68A C67A H67A 108.8 . . ?
C68A C67A H67B 108.8 . . ?
C67A C68A H68A 109.0 . . ?
C67A C68A H68B 109.0 . . ?
H68A C68A H68B 107.8 . . ?
C69A C68A C67A 113.0(5) . . ?
C69A C68A H68A 109.0 . . ?
C69A C68A H68B 109.0 . . ?
C68A C69A H69A 108.8 . . ?
C68A C69A H69B 108.8 . . ?
C68A C69A C70A 113.6(6) . . ?
H69A C69A H69B 107.7 . . ?
C70A C69A H69A 108.8 . . ?
C70A C69A H69B 108.8 . . ?
C69A C70A H70A 109.0 . . ?
C69A C70A H70B 109.0 . . ?
C69A C70A C71A 113.0(5) . . ?
H70A C70A H70B 107.8 . . ?
C71A C70A H70A 109.0 . . ?
C71A C70A H70B 109.0 . . ?
C70A C71A H71A 109.5 . . ?
C70A C71A H71B 109.5 . . ?
C70A C71A H71C 109.5 . . ?
H71A C71A H71B 109.5 . . ?
H71A C71A H71C 109.5 . . ?
H71B C71A H71C 109.5 . . ?
C73A C72A C55A 121.2(3) . . ?
C73A C72A C77A 116.2(3) . . ?
C77A C72A C55A 122.6(4) . . ?
C72A C73A H73A 118.4 . . ?
C72A C73A C74A 123.2(4) . . ?
C74A C73A H73A 118.4 . . ?
C73A C74A H74A 118.3 . . ?
C75A C74A C73A 123.5(4) . . ?
C75A C74A H74A 118.3 . . ?
C74A C75A C76A 115.4(3) . . ?
C74A C75A C78A 122.2(4) . . ?
C76A C75A C78A 122.4(4) . . ?
N6A C76A C75A 126.4(4) . . ?
N6A C76A C77A 112.2(4) . . ?
C75A C76A C77A 121.5(4) . . ?
N5A C77A C72A 126.1(4) . . ?
N5A C77A C76A 113.5(4) . . ?
C72A C77A C76A 120.3(4) . . ?
C79A C78A C75A 120.3(4) . . ?
C79A C78A C83A 116.9(4) . . ?
C83A C78A C75A 122.7(4) . . ?
C78A C79A H79A 118.6 . . ?
C80A C79A C78A 122.7(4) . . ?
C80A C79A H79A 118.6 . . ?
C79A C80A H80A 120.1 . . ?
C81A C80A C79A 119.8(5) . . ?
C81A C80A H80A 120.1 . . ?
O2A C81A C82A 117.0(5) . . ?
C80A C81A O2A 124.3(5) . . ?
C80A C81A C82A 118.7(5) . . ?
C81A C82A H82A 119.2 . . ?
C83A C82A C81A 121.5(5) . . ?
C83A C82A H82A 119.2 . . ?
C78A C83A H83A 119.9 . . ?
C82A C83A C78A 120.3(5) . . ?
C82A C83A H83A 119.9 . . ?
O2A C84A H84A 108.5 . . ?
O2A C84A C85A 93.9(9) . . ?
O2A C84A C87A 116.1(8) . . ?
C85A C84A H84A 108.5 . . ?
C85A C84A C87A 120.1(8) . . ?
C87A C84A H84A 108.5 . . ?
C84A C85A H85A 107.7 . . ?
C84A C85A H85B 107.7 . . ?
C84A C85A C86A 118.3(11) . . ?
H85A C85A H85B 107.1 . . ?
C86A C85A H85A 107.7 . . ?
C86A C85A H85B 107.7 . . ?
C85A C86A H86A 109.5 . . ?
C85A C86A H86B 109.5 . . ?
C85A C86A H86C 109.5 . . ?
H86A C86A H86B 109.5 . . ?
H86A C86A H86C 109.5 . . ?
H86B C86A H86C 109.5 . . ?
C84A C87A H87A 109.5 . . ?
C84A C87A H87B 109.5 . . ?
C84A C87A H87C 109.5 . . ?
H87A C87A H87B 109.5 . . ?
H87A C87A H87C 109.5 . . ?
H87B C87A H87C 109.5 . . ?
Cl3A C88A H88A 109.6 . . ?
Cl3A C88A Cl2A 108.6(7) . . ?
Cl2A C88A H88A 109.6 . . ?
Cl1A C88A H88A 109.6 . . ?
Cl1A C88A Cl3A 110.5(9) . . ?
Cl1A C88A Cl2A 109.0(7) . . ?
C5A O1B C3B 107.6(11) . . ?
O1B C3B H3B 103.5 . . ?
O1B C3B C4B 132.8(18) . . ?
O1B C3B C2B 94.8(15) . . ?
C4B C3B H3B 103.5 . . ?
C4B C3B C2B 115.3(16) . . ?
C2B C3B H3B 103.5 . . ?
C3B C4B H4BA 109.5 . . ?
C3B C4B H4BB 109.5 . . ?
C3B C4B H4BC 109.5 . . ?
H4BA C4B H4BB 109.5 . . ?
H4BA C4B H4BC 109.5 . . ?
H4BB C4B H4BC 109.5 . . ?
C3B C2B H2BA 110.8 . . ?
C3B C2B H2BB 110.8 . . ?
C3B C2B C1C 104.5(12) . . ?
H2BA C2B H2BB 108.9 . . ?
C1C C2B H2BA 110.8 . . ?
C1C C2B H2BB 110.8 . . ?
C2B C1C H1CA 109.5 . . ?
C2B C1C H1CB 109.5 . . ?
C2B C1C H1CC 109.5 . . ?
H1CA C1C H1CB 109.5 . . ?
H1CA C1C H1CC 109.5 . . ?
H1CB C1C H1CC 109.5 . . ?
H91A C91 H91B 109.5 . . ?
H91A C91 H91C 109.5 . . ?
H91B C91 H91C 109.5 . . ?
C93 C91 H91A 109.5 . . ?
C93 C91 H91B 109.5 . . ?
C93 C91 H91C 109.5 . . ?
C3 C92 H92A 109.5 . . ?
C3 C92 H92B 109.5 . . ?
C3 C92 H92C 109.5 . . ?
H92A C92 H92B 109.5 . . ?
H92A C92 H92C 109.5 . . ?
H92B C92 H92C 109.5 . . ?
C3 C93 H93A 110.4 . . ?
C3 C93 H93B 110.4 . . ?
C91 C93 C3 106.8(11) . . ?
C91 C93 H93A 110.4 . . ?
C91 C93 H93B 110.4 . . ?
H93A C93 H93B 108.6 . . ?

loop_
_geom_bond_atom_site_label_1
_geom_bond_atom_site_label_2
_geom_bond_distance
_geom_bond_site_symmetry_2
_geom_bond_publ_flag
Cl1 C88 1.730(12) . ?
Cl2 C88 1.764(13) . ?
Cl3 C88 1.748(11) . ?
C88 H88 0.9800 . ?
Cl4 C89 1.669(11) . ?
Cl5 C89 1.753(13) . ?
Cl6 C89 1.502(12) . ?
C89 H89 0.9800 . ?
Cl7 C90 1.724(6) . ?
Cl8 C90 1.739(5) . ?
Cl9 C90 1.762(5) . ?
C90 H90 0.9800 . ?
S1 N1 1.604(3) . ?
S1 N2 1.606(3) . ?
S2 N3 1.612(3) . ?
S2 N4 1.614(3) . ?
S3 N5 1.617(3) . ?
S3 N6 1.606(3) . ?
O1 C3 1.417(7) . ?
O1 C5 1.370(5) . ?
O2 C81 1.371(5) . ?
O2 C84 1.549(9) . ?
N1 C16 1.342(5) . ?
N2 C15 1.344(5) . ?
N3 C47 1.346(4) . ?
N4 C46 1.335(5) . ?
N5 C77 1.348(5) . ?
N6 C76 1.337(5) . ?
C1A H1AA 0.9600 . ?
C1A H1AB 0.9600 . ?
C1A H1AC 0.9600 . ?
C1A C2 1.526(9) . ?
C2 H2A 0.9700 . ?
C2 H2B 0.9700 . ?
C2 C3 1.496(8) . ?
C3 H3AA 0.9800 . ?
C3 H3BB 0.9800 . ?
C3 C4 1.554(9) . ?
C3 C92 1.549(10) . ?
C3 C93 1.534(9) . ?
C4 H4A 0.9600 . ?
C4 H4B 0.9600 . ?
C4 H4C 0.9600 . ?
C5 C6 1.368(7) . ?
C5 C10 1.366(7) . ?
C6 H6 0.9300 . ?
C6 C7 1.390(5) . ?
C7 H7 0.9300 . ?
C7 C8 1.379(6) . ?
C8 C9 1.397(6) . ?
C8 C11 1.483(5) . ?
C9 H9 0.9300 . ?
C9 C10 1.376(6) . ?
C10 H10 0.9300 . ?
C11 C12 1.374(5) . ?
C11 C16 1.438(5) . ?
C12 H12 0.9300 . ?
C12 C13 1.415(5) . ?
C13 H13 0.9300 . ?
C13 C14 1.368(5) . ?
C14 C15 1.434(5) . ?
C14 C17 1.489(4) . ?
C15 C16 1.453(5) . ?
C17 C18 1.400(5) . ?
C17 C29 1.401(5) . ?
C18 H18 0.9300 . ?
C18 C19 1.384(5) . ?
C19 H19 0.9300 . ?
C19 C20 1.390(5) . ?
C20 C21 1.464(4) . ?
C20 C28 1.398(5) . ?
C21 C22 1.388(5) . ?
C21 C26 1.400(5) . ?
C22 H22 0.9300 . ?
C22 C23 1.385(5) . ?
C23 H23 0.9300 . ?
C23 C24 1.402(5) . ?
C24 C25 1.413(5) . ?
C24 C42 1.478(5) . ?
C25 H25 0.9300 . ?
C25 C26 1.379(5) . ?
C26 C27 1.538(4) . ?
C27 C28 1.532(5) . ?
C27 C30 1.536(5) . ?
C27 C36 1.544(5) . ?
C28 C29 1.389(5) . ?
C29 H29 0.9300 . ?
C30 H30C 0.9700 . ?
C30 H30D 0.9700 . ?
C30 C31 1.530(5) . ?
C31 H31C 0.9700 . ?
C31 H31D 0.9700 . ?
C31 C32 1.481(7) . ?
C32 H32C 0.9700 . ?
C32 H32D 0.9700 . ?
C32 C33 1.570(8) . ?
C33 H33C 0.9700 . ?
C33 H33D 0.9700 . ?
C33 C34 1.452(10) . ?
C34 H34C 0.9700 . ?
C34 H34D 0.9700 . ?
C34 C35 1.528(12) . ?
C35 H35D 0.9600 . ?
C35 H35E 0.9600 . ?
C35 H35F 0.9600 . ?
C36 H36C 0.9700 . ?
C36 H36D 0.9700 . ?
C36 C37 1.520(5) . ?
C37 H37C 0.9700 . ?
C37 H37D 0.9700 . ?
C37 C38 1.515(6) . ?
C38 H38C 0.9700 . ?
C38 H38D 0.9700 . ?
C38 C39 1.509(6) . ?
C39 H39C 0.9700 . ?
C39 H39D 0.9700 . ?
C39 C40 1.518(7) . ?
C40 H40C 0.9700 . ?
C40 H40D 0.9700 . ?
C40 C41 1.519(8) . ?
C41 H41D 0.9600 . ?
C41 H41E 0.9600 . ?
C41 H41F 0.9600 . ?
C42 C43 1.375(5) . ?
C42 C47 1.426(5) . ?
C43 H43 0.9300 . ?
C43 C44 1.409(5) . ?
C44 H44 0.9300 . ?
C44 C45 1.374(5) . ?
C45 C46 1.437(5) . ?
C45 C48 1.482(4) . ?
C46 C47 1.449(4) . ?
C48 C49 1.407(5) . ?
C48 C60 1.397(5) . ?
C49 H49 0.9300 . ?
C49 C50 1.392(5) . ?
C50 H50 0.9300 . ?
C50 C51 1.381(5) . ?
C51 C52 1.467(5) . ?
C51 C59 1.402(5) . ?
C52 C53 1.393(5) . ?
C52 C57 1.404(5) . ?
C53 H53 0.9300 . ?
C53 C54 1.384(5) . ?
C54 H54 0.9300 . ?
C54 C55 1.397(5) . ?
C55 C56 1.414(4) . ?
C55 C72 1.483(5) . ?
C56 H56 0.9300 . ?
C56 C57 1.379(5) . ?
C57 C58 1.531(4) . ?
C58 C59 1.519(5) . ?
C58 C61 1.545(5) . ?
C58 C110 1.549(5) . ?
C59 C60 1.390(4) . ?
C60 H60 0.9300 . ?
C61 H61C 0.9700 . ?
C61 H61D 0.9700 . ?
C61 C62 1.503(6) . ?
C62 H62C 0.9700 . ?
C62 H62D 0.9700 . ?
C62 C63 1.510(6) . ?
C63 H63C 0.9700 . ?
C63 H63D 0.9700 . ?
C63 C64 1.539(7) . ?
C64 H64C 0.9700 . ?
C64 H64D 0.9700 . ?
C64 C65 1.488(8) . ?
C65 H65C 0.9700 . ?
C65 H65D 0.9700 . ?
C65 C66 1.520(9) . ?
C66 H66D 0.9600 . ?
C66 H66E 0.9600 . ?
C66 H66F 0.9600 . ?
C67 H67C 0.9700 . ?
C67 H67D 0.9700 . ?
C67 C68 1.514(5) . ?
C67 C110 1.521(5) . ?
C68 H68C 0.9700 . ?
C68 H68D 0.9700 . ?
C68 C69 1.508(5) . ?
C69 H69C 0.9700 . ?
C69 H69D 0.9700 . ?
C69 C70 1.498(6) . ?
C70 H70C 0.9700 . ?
C70 H70D 0.9700 . ?
C70 C71 1.530(7) . ?
C71 H71D 0.9600 . ?
C71 H71E 0.9600 . ?
C71 H71F 0.9600 . ?
C72 C73 1.383(5) . ?
C72 C77 1.436(5) . ?
C73 H73 0.9300 . ?
C73 C74 1.402(5) . ?
C74 H74 0.9300 . ?
C74 C75 1.376(6) . ?
C75 C76 1.441(5) . ?
C75 C78 1.487(5) . ?
C76 C77 1.445(5) . ?
C78 C79 1.404(5) . ?
C78 C83 1.384(6) . ?
C79 H79 0.9300 . ?
C79 C80 1.388(6) . ?
C80 H80 0.9300 . ?
C80 C81 1.381(7) . ?
C81 C82 1.377(7) . ?
C82 H82 0.9300 . ?
C82 C83 1.382(6) . ?
C83 H83 0.9300 . ?
C84 H84 0.9800 . ?
C84 C85 1.492(8) . ?
C84 C87 1.569(8) . ?
C85 H85C 0.9700 . ?
C85 H85D 0.9700 . ?
C85 C86 1.465(9) . ?
C86 H86D 0.9600 . ?
C86 H86E 0.9600 . ?
C86 H86F 0.9600 . ?
C87 H87D 0.9600 . ?
C87 H87E 0.9600 . ?
C87 H87F 0.9600 . ?
C110 H11A 0.9700 . ?
C110 H11B 0.9700 . ?
S1A N1A 1.611(3) . ?
S1A N2A 1.613(4) . ?
S2A N3A 1.604(4) . ?
S2A N4A 1.612(3) . ?
S3A N5A 1.617(4) . ?
S3A N6A 1.607(4) . ?
O1A C3A 1.450(9) . ?
O1A C5A 1.349(11) . ?
O2A C81A 1.368(6) . ?
O2A C84A 1.453(11) . ?
N1A C16A 1.348(5) . ?
N2A C15A 1.352(5) . ?
N3A C47A 1.354(5) . ?
N4A C46A 1.344(5) . ?
N5A C77A 1.328(5) . ?
N6A C76A 1.352(5) . ?
C1 H1A 0.9700 . ?
C1 H1B 0.9700 . ?
C1 C58A 1.536(6) . ?
C1 C67A 1.495(7) . ?
C1B H1BA 0.9600 . ?
C1B H1BB 0.9600 . ?
C1B H1BC 0.9600 . ?
C1B C2A 1.534(9) . ?
C2A H2AA 0.9700 . ?
C2A H2AB 0.9700 . ?
C2A C3A 1.534(9) . ?
C3A H3A 0.9800 . ?
C3A C4A 1.374(16) . ?
C4A H4AA 0.9600 . ?
C4A H4AB 0.9600 . ?
C4A H4AC 0.9600 . ?
C5A C6A 1.380(7) . ?
C5A C10A 1.380(7) . ?
C5A O1B 1.461(19) . ?
C6A H6A 0.9300 . ?
C6A C7A 1.387(5) . ?
C7A H7A 0.9300 . ?
C7A C8A 1.392(5) . ?
C8A C9A 1.390(5) . ?
C8A C11A 1.482(5) . ?
C9A H9A 0.9300 . ?
C9A C10A 1.388(6) . ?
C10A H10A 0.9300 . ?
C11A C12A 1.366(5) . ?
C11A C16A 1.434(5) . ?
C12A H12A 0.9300 . ?
C12A C13A 1.413(5) . ?
C13A H13A 0.9300 . ?
C13A C14A 1.383(5) . ?
C14A C15A 1.423(5) . ?
C14A C17A 1.478(5) . ?
C15A C16A 1.437(5) . ?
C17A C18A 1.405(5) . ?
C17A C29A 1.404(5) . ?
C18A H18A 0.9300 . ?
C18A C19A 1.381(5) . ?
C19A H19A 0.9300 . ?
C19A C20A 1.391(5) . ?
C20A C21A 1.458(5) . ?
C20A C28A 1.403(5) . ?
C21A C22A 1.397(5) . ?
C21A C26A 1.406(5) . ?
C22A H22A 0.9300 . ?
C22A C23A 1.391(5) . ?
C23A H23A 0.9300 . ?
C23A C24A 1.398(5) . ?
C24A C25A 1.396(6) . ?
C24A C42A 1.482(5) . ?
C25A H25A 0.9300 . ?
C25A C26A 1.388(5) . ?
C26A C27A 1.533(5) . ?
C27A C28A 1.533(5) . ?
C27A C30A 1.490(6) . ?
C27A C36A 1.643(7) . ?
C28A C29A 1.379(5) . ?
C29A H29A 0.9300 . ?
C30A H30A 0.9700 . ?
C30A H30B 0.9700 . ?
C30A C31A 1.465(7) . ?
C31A H31A 0.9700 . ?
C31A H31B 0.9700 . ?
C31A C32A 1.574(8) . ?
C32A H32A 0.9700 . ?
C32A H32B 0.9700 . ?
C32A C33A 1.455(8) . ?
C33A H33A 0.9700 . ?
C33A H33B 0.9700 . ?
C33A C34A 1.534(9) . ?
C34A H34A 0.9700 . ?
C34A H34B 0.9700 . ?
C34A C35A 1.467(9) . ?
C35A H35A 0.9600 . ?
C35A H35B 0.9600 . ?
C35A H35C 0.9600 . ?
C36A H36A 0.9700 . ?
C36A H36B 0.9700 . ?
C36A C37A 1.458(7) . ?
C37A H37A 0.9700 . ?
C37A H37B 0.9700 . ?
C37A C38A 1.483(8) . ?
C38A H38A 0.9700 . ?
C38A H38B 0.9700 . ?
C38A C39A 1.539(9) . ?
C39A H39A 0.9700 . ?
C39A H39B 0.9700 . ?
C39A C40A 1.337(12) . ?
C40A H40A 0.9700 . ?
C40A H40B 0.9700 . ?
C40A C41A 1.574(14) . ?
C41A H41A 0.9600 . ?
C41A H41B 0.9600 . ?
C41A H41C 0.9600 . ?
C42A C43A 1.369(5) . ?
C42A C47A 1.431(6) . ?
C43A H43A 0.9300 . ?
C43A C44A 1.413(5) . ?
C44A H44A 0.9300 . ?
C44A C45A 1.356(6) . ?
C45A C46A 1.441(5) . ?
C45A C48A 1.487(5) . ?
C46A C47A 1.434(5) . ?
C48A C49A 1.414(5) . ?
C48A C60A 1.388(5) . ?
C49A H49A 0.9300 . ?
C49A C50A 1.384(5) . ?
C50A H50A 0.9300 . ?
C50A C51A 1.382(5) . ?
C51A C52A 1.465(5) . ?
C51A C59A 1.415(5) . ?
C52A C53A 1.391(5) . ?
C52A C57A 1.399(5) . ?
C53A H53A 0.9300 . ?
C53A C54A 1.383(5) . ?
C54A H54A 0.9300 . ?
C54A C55A 1.401(5) . ?
C55A C56A 1.405(5) . ?
C55A C72A 1.479(5) . ?
C56A H56A 0.9300 . ?
C56A C57A 1.382(5) . ?
C57A C58A 1.529(5) . ?
C58A C59A 1.523(5) . ?
C58A C61A 1.543(6) . ?
C59A C60A 1.385(5) . ?
C60A H60A 0.9300 . ?
C61A H61A 0.9700 . ?
C61A H61B 0.9700 . ?
C61A C62A 1.519(7) . ?
C62A H62A 0.9700 . ?
C62A H62B 0.9700 . ?
C62A C63A 1.516(7) . ?
C63A H63A 0.9700 . ?
C63A H63B 0.9700 . ?
C63A C64A 1.658(10) . ?
C64A H64A 0.9700 . ?
C64A H64B 0.9700 . ?
C64A C65A 1.509(11) . ?
C65A H65A 0.9700 . ?
C65A H65B 0.9700 . ?
C65A C66A 1.521(12) . ?
C66A H66A 0.9600 . ?
C66A H66B 0.9600 . ?
C66A H66C 0.9600 . ?
C67A H67A 0.9700 . ?
C67A H67B 0.9700 . ?
C67A C68A 1.522(7) . ?
C68A H68A 0.9700 . ?
C68A H68B 0.9700 . ?
C68A C69A 1.506(9) . ?
C69A H69A 0.9700 . ?
C69A H69B 0.9700 . ?
C69A C70A 1.511(9) . ?
C70A H70A 0.9700 . ?
C70A H70B 0.9700 . ?
C70A C71A 1.522(9) . ?
C71A H71A 0.9600 . ?
C71A H71B 0.9600 . ?
C71A H71C 0.9600 . ?
C72A C73A 1.365(6) . ?
C72A C77A 1.432(5) . ?
C73A H73A 0.9300 . ?
C73A C74A 1.420(5) . ?
C74A H74A 0.9300 . ?
C74A C75A 1.366(6) . ?
C75A C76A 1.434(6) . ?
C75A C78A 1.480(5) . ?
C76A C77A 1.450(5) . ?
C78A C79A 1.387(6) . ?
C78A C83A 1.395(6) . ?
C79A H79A 0.9300 . ?
C79A C80A 1.379(6) . ?
C80A H80A 0.9300 . ?
C80A C81A 1.356(8) . ?
C81A C82A 1.399(8) . ?
C82A H82A 0.9300 . ?
C82A C83A 1.368(7) . ?
C83A H83A 0.9300 . ?
C84A H84A 0.9800 . ?
C84A C85A 1.470(8) . ?
C84A C87A 1.499(8) . ?
C85A H85A 0.9700 . ?
C85A H85B 0.9700 . ?
C85A C86A 1.498(8) . ?
C86A H86A 0.9600 . ?
C86A H86B 0.9600 . ?
C86A H86C 0.9600 . ?
C87A H87A 0.9600 . ?
C87A H87B 0.9600 . ?
C87A H87C 0.9600 . ?
C88A H88A 0.9800 . ?
C88A Cl3A 1.754(9) . ?
C88A Cl2A 1.763(9) . ?
C88A Cl1A 1.750(9) . ?
O1B C3B 1.468(10) . ?
C3B H3B 0.9800 . ?
C3B C4B 1.537(10) . ?
C3B C2B 1.553(10) . ?
C4B H4BA 0.9600 . ?
C4B H4BB 0.9600 . ?
C4B H4BC 0.9600 . ?
C2B H2BA 0.9700 . ?
C2B H2BB 0.9700 . ?
C2B C1C 1.562(10) . ?
C1C H1CA 0.9600 . ?
C1C H1CB 0.9600 . ?
C1C H1CC 0.9600 . ?
C91 H91A 0.9600 . ?
C91 H91B 0.9600 . ?
C91 H91C 0.9600 . ?
C91 C93 1.527(10) . ?
C92 H92A 0.9600 . ?
C92 H92B 0.9600 . ?
C92 H92C 0.9600 . ?
C93 H93A 0.9700 . ?
C93 H93B 0.9700 . ?

loop_
_geom_torsion_atom_site_label_1
_geom_torsion_atom_site_label_2
_geom_torsion_atom_site_label_3
_geom_torsion_atom_site_label_4
_geom_torsion
_geom_torsion_site_symmetry_1
_geom_torsion_site_symmetry_2
_geom_torsion_site_symmetry_3
_geom_torsion_site_symmetry_4
_geom_torsion_publ_flag
S1 N1 C16 C11 -179.2(3) . . . . ?
S1 N1 C16 C15 0.1(4) . . . . ?
S1 N2 C15 C14 -179.9(3) . . . . ?
S1 N2 C15 C16 0.8(4) . . . . ?
S2 N3 C47 C42 -177.3(3) . . . . ?
S2 N3 C47 C46 0.3(4) . . . . ?
S2 N4 C46 C45 179.3(3) . . . . ?
S2 N4 C46 C47 0.8(4) . . . . ?
S3 N5 C77 C72 179.0(3) . . . . ?
S3 N5 C77 C76 -1.0(4) . . . . ?
S3 N6 C76 C75 179.2(3) . . . . ?
S3 N6 C76 C77 1.0(4) . . . . ?
O1 C3 C93 C91 130.8(12) . . . . ?
O1 C5 C6 C7 -174.0(6) . . . . ?
O1 C5 C10 C9 175.3(6) . . . . ?
O2 C81 C82 C83 -177.0(5) . . . . ?
O2 C84 C85 C86 61.6(11) . . . . ?
N1 S1 N2 C15 -0.7(3) . . . . ?
N2 S1 N1 C16 0.4(3) . . . . ?
N2 C15 C16 N1 -0.6(5) . . . . ?
N2 C15 C16 C11 178.7(4) . . . . ?
N3 S2 N4 C46 -0.6(3) . . . . ?
N4 S2 N3 C47 0.1(3) . . . . ?
N4 C46 C47 N3 -0.8(4) . . . . ?
N4 C46 C47 C42 177.0(3) . . . . ?
N5 S3 N6 C76 -1.4(3) . . . . ?
N6 S3 N5 C77 1.4(3) . . . . ?
N6 C76 C77 N5 0.0(5) . . . . ?
N6 C76 C77 C72 -180.0(3) . . . . ?
C1A C2 C3 O1 60.9(14) . . . . ?
C1A C2 C3 C4 163.8(14) . . . . ?
C3 O1 C5 C6 -15.8(10) . . . . ?
C3 O1 C5 C10 168.3(6) . . . . ?
C5 O1 C3 C2 -137.2(8) . . . . ?
C5 O1 C3 C4 130.8(10) . . . . ?
C5 O1 C3 C92 -102.9(15) . . . . ?
C5 O1 C3 C93 96.1(9) . . . . ?
C5 C6 C7 C8 -0.3(8) . . . . ?
C6 C5 C10 C9 -1.0(10) . . . . ?
C6 C7 C8 C9 -1.9(7) . . . . ?
C6 C7 C8 C11 -179.6(4) . . . . ?
C7 C8 C9 C10 2.7(7) . . . . ?
C7 C8 C11 C12 23.4(6) . . . . ?
C7 C8 C11 C16 -158.0(4) . . . . ?
C8 C9 C10 C5 -1.3(10) . . . . ?
C8 C11 C12 C13 176.6(4) . . . . ?
C8 C11 C16 N1 3.5(6) . . . . ?
C8 C11 C16 C15 -175.7(3) . . . . ?
C9 C8 C11 C12 -154.2(4) . . . . ?
C9 C8 C11 C16 24.4(6) . . . . ?
C10 C5 C6 C7 1.7(9) . . . . ?
C11 C8 C9 C10 -179.7(5) . . . . ?
C11 C12 C13 C14 -1.2(7) . . . . ?
C12 C11 C16 N1 -177.9(4) . . . . ?
C12 C11 C16 C15 2.9(5) . . . . ?
C12 C13 C14 C15 3.5(6) . . . . ?
C12 C13 C14 C17 -174.3(4) . . . . ?
C13 C14 C15 N2 178.2(4) . . . . ?
C13 C14 C15 C16 -2.5(5) . . . . ?
C13 C14 C17 C18 23.8(5) . . . . ?
C13 C14 C17 C29 -155.5(4) . . . . ?
C14 C15 C16 N1 -179.9(4) . . . . ?
C14 C15 C16 C11 -0.6(6) . . . . ?
C14 C17 C18 C19 -178.0(3) . . . . ?
C14 C17 C29 C28 -179.6(3) . . . . ?
C15 C14 C17 C18 -153.8(4) . . . . ?
C15 C14 C17 C29 26.9(5) . . . . ?
C16 C11 C12 C13 -2.1(6) . . . . ?
C17 C14 C15 N2 -4.0(6) . . . . ?
C17 C14 C15 C16 175.2(3) . . . . ?
C17 C18 C19 C20 -1.7(6) . . . . ?
C18 C17 C29 C28 1.0(5) . . . . ?
C18 C19 C20 C21 178.7(4) . . . . ?
C18 C19 C20 C28 -0.2(5) . . . . ?
C19 C20 C21 C22 1.5(7) . . . . ?
C19 C20 C21 C26 -179.4(4) . . . . ?
C19 C20 C28 C27 179.1(3) . . . . ?
C19 C20 C28 C29 2.5(5) . . . . ?
C20 C21 C22 C23 -178.9(4) . . . . ?
C20 C21 C26 C25 -178.8(3) . . . . ?
C20 C21 C26 C27 0.7(4) . . . . ?
C20 C28 C29 C17 -2.9(5) . . . . ?
C21 C20 C28 C27 0.0(4) . . . . ?
C21 C20 C28 C29 -176.6(3) . . . . ?
C21 C22 C23 C24 -1.5(6) . . . . ?
C21 C26 C27 C28 -0.7(4) . . . . ?
C21 C26 C27 C30 -119.5(3) . . . . ?
C21 C26 C27 C36 114.0(3) . . . . ?
C22 C21 C26 C25 0.4(5) . . . . ?
C22 C21 C26 C27 179.9(3) . . . . ?
C22 C23 C24 C25 -1.5(6) . . . . ?
C22 C23 C24 C42 177.6(3) . . . . ?
C23 C24 C25 C26 4.0(5) . . . . ?
C23 C24 C42 C43 -38.4(5) . . . . ?
C23 C24 C42 C47 139.9(4) . . . . ?
C24 C25 C26 C21 -3.5(5) . . . . ?
C24 C25 C26 C27 177.1(3) . . . . ?
C24 C42 C43 C44 176.0(4) . . . . ?
C24 C42 C47 N3 2.6(6) . . . . ?
C24 C42 C47 C46 -174.8(3) . . . . ?
C25 C24 C42 C43 140.7(4) . . . . ?
C25 C24 C42 C47 -41.0(5) . . . . ?
C25 C26 C27 C28 178.7(4) . . . . ?
C25 C26 C27 C30 59.9(5) . . . . ?
C25 C26 C27 C36 -66.6(5) . . . . ?
C26 C21 C22 C23 2.1(5) . . . . ?
C26 C27 C28 C20 0.4(4) . . . . ?
C26 C27 C28 C29 176.6(4) . . . . ?
C26 C27 C30 C31 178.0(3) . . . . ?
C26 C27 C36 C37 70.8(4) . . . . ?
C27 C28 C29 C17 -178.8(3) . . . . ?
C27 C30 C31 C32 -177.7(4) . . . . ?
C27 C36 C37 C38 179.1(3) . . . . ?
C28 C20 C21 C22 -179.5(4) . . . . ?
C28 C20 C21 C26 -0.4(4) . . . . ?
C28 C27 C30 C31 67.4(4) . . . . ?
C28 C27 C36 C37 -179.0(3) . . . . ?
C29 C17 C18 C19 1.3(6) . . . . ?
C30 C27 C28 C20 115.8(3) . . . . ?
C30 C27 C28 C29 -68.0(5) . . . . ?
C30 C27 C36 C37 -53.0(4) . . . . ?
C30 C31 C32 C33 -176.4(4) . . . . ?
C31 C32 C33 C34 -176.9(6) . . . . ?
C32 C33 C34 C35 -178.4(8) . . . . ?
C36 C27 C28 C20 -117.9(3) . . . . ?
C36 C27 C28 C29 58.3(5) . . . . ?
C36 C27 C30 C31 -55.8(4) . . . . ?
C36 C37 C38 C39 -175.6(4) . . . . ?
C37 C38 C39 C40 178.1(5) . . . . ?
C38 C39 C40 C41 -176.0(6) . . . . ?
C42 C24 C25 C26 -175.1(3) . . . . ?
C42 C43 C44 C45 -0.8(7) . . . . ?
C43 C42 C47 N3 -179.0(4) . . . . ?
C43 C42 C47 C46 3.5(5) . . . . ?
C43 C44 C45 C46 2.8(6) . . . . ?
C43 C44 C45 C48 -177.2(4) . . . . ?
C44 C45 C46 N4 -180.0(4) . . . . ?
C44 C45 C46 C47 -1.6(5) . . . . ?
C44 C45 C48 C49 29.7(6) . . . . ?
C44 C45 C48 C60 -148.8(4) . . . . ?
C45 C46 C47 N3 -179.3(3) . . . . ?
C45 C46 C47 C42 -1.6(5) . . . . ?
C45 C48 C49 C50 -174.8(4) . . . . ?
C45 C48 C60 C59 175.3(3) . . . . ?
C46 C45 C48 C49 -150.3(4) . . . . ?
C46 C45 C48 C60 31.1(6) . . . . ?
C47 C42 C43 C44 -2.5(6) . . . . ?
C48 C45 C46 N4 0.1(6) . . . . ?
C48 C45 C46 C47 178.4(3) . . . . ?
C48 C49 C50 C51 -1.4(6) . . . . ?
C49 C48 C60 C59 -3.3(5) . . . . ?
C49 C50 C51 C52 179.7(4) . . . . ?
C49 C50 C51 C59 -1.5(6) . . . . ?
C50 C51 C52 C53 -2.8(7) . . . . ?
C50 C51 C52 C57 177.4(4) . . . . ?
C50 C51 C59 C58 -175.4(4) . . . . ?
C50 C51 C59 C60 2.0(6) . . . . ?
C51 C52 C53 C54 -179.1(4) . . . . ?
C51 C52 C57 C56 179.5(3) . . . . ?
C51 C52 C57 C58 -1.1(4) . . . . ?
C51 C59 C60 C48 0.4(5) . . . . ?
C52 C51 C59 C58 3.7(4) . . . . ?
C52 C51 C59 C60 -178.9(3) . . . . ?
C52 C53 C54 C55 0.1(6) . . . . ?
C52 C57 C58 C59 3.1(4) . . . . ?
C52 C57 C58 C61 124.2(3) . . . . ?
C52 C57 C58 C110 -112.6(3) . . . . ?
C53 C52 C57 C56 -0.4(6) . . . . ?
C53 C52 C57 C58 179.1(3) . . . . ?
C53 C54 C55 C56 -1.1(6) . . . . ?
C53 C54 C55 C72 176.2(4) . . . . ?
C54 C55 C56 C57 1.5(6) . . . . ?
C54 C55 C72 C73 -27.7(6) . . . . ?
C54 C55 C72 C77 153.4(4) . . . . ?
C55 C56 C57 C52 -0.7(6) . . . . ?
C55 C56 C57 C58 179.9(3) . . . . ?
C55 C72 C73 C74 -179.8(4) . . . . ?
C55 C72 C77 N5 -1.2(6) . . . . ?
C55 C72 C77 C76 178.8(3) . . . . ?
C56 C55 C72 C73 149.6(4) . . . . ?
C56 C55 C72 C77 -29.4(6) . . . . ?
C56 C57 C58 C59 -177.6(4) . . . . ?
C56 C57 C58 C61 -56.4(5) . . . . ?
C56 C57 C58 C110 66.8(5) . . . . ?
C57 C52 C53 C54 0.7(6) . . . . ?
C57 C58 C59 C51 -4.1(4) . . . . ?
C57 C58 C59 C60 178.8(4) . . . . ?
C57 C58 C61 C62 -51.8(4) . . . . ?
C57 C58 C110 C67 48.5(4) . . . . ?
C58 C59 C60 C48 177.4(4) . . . . ?
C58 C61 C62 C63 179.7(3) . . . . ?
C59 C51 C52 C53 178.2(4) . . . . ?
C59 C51 C52 C57 -1.6(4) . . . . ?
C59 C58 C61 C62 62.3(4) . . . . ?
C59 C58 C110 C67 -62.3(4) . . . . ?
C60 C48 C49 C50 3.8(6) . . . . ?
C61 C58 C59 C51 -124.9(3) . . . . ?
C61 C58 C59 C60 57.9(5) . . . . ?
C61 C58 C110 C67 173.6(3) . . . . ?
C61 C62 C63 C64 -173.4(4) . . . . ?
C62 C63 C64 C65 175.9(5) . . . . ?
C63 C64 C65 C66 -180.0(6) . . . . ?
C67 C68 C69 C70 174.7(4) . . . . ?
C68 C67 C110 C58 162.3(3) . . . . ?
C68 C69 C70 C71 -179.3(4) . . . . ?
C72 C55 C56 C57 -175.8(3) . . . . ?
C72 C73 C74 C75 0.1(7) . . . . ?
C73 C72 C77 N5 179.8(4) . . . . ?
C73 C72 C77 C76 -0.2(5) . . . . ?
C73 C74 C75 C76 1.3(6) . . . . ?
C73 C74 C75 C78 -177.4(4) . . . . ?
C74 C75 C76 N6 179.7(4) . . . . ?
C74 C75 C76 C77 -2.2(5) . . . . ?
C74 C75 C78 C79 28.0(6) . . . . ?
C74 C75 C78 C83 -151.0(4) . . . . ?
C75 C76 C77 N5 -178.3(3) . . . . ?
C75 C76 C77 C72 1.7(5) . . . . ?
C75 C78 C79 C80 -179.4(4) . . . . ?
C75 C78 C83 C82 -180.0(4) . . . . ?
C76 C75 C78 C79 -150.6(4) . . . . ?
C76 C75 C78 C83 30.4(6) . . . . ?
C77 C72 C73 C74 -0.7(6) . . . . ?
C78 C75 C76 N6 -1.6(6) . . . . ?
C78 C75 C76 C77 176.5(3) . . . . ?
C78 C79 C80 C81 -1.8(7) . . . . ?
C79 C78 C83 C82 1.0(7) . . . . ?
C79 C80 C81 O2 177.4(5) . . . . ?
C79 C80 C81 C82 3.2(8) . . . . ?
C80 C81 C82 C83 -2.5(8) . . . . ?
C81 O2 C84 C85 -174.6(7) . . . . ?
C81 O2 C84 C87 82.4(8) . . . . ?
C81 C82 C83 C78 0.4(8) . . . . ?
C83 C78 C79 C80 -0.3(6) . . . . ?
C84 O2 C81 C80 63.6(7) . . . . ?
C84 O2 C81 C82 -122.1(6) . . . . ?
C87 C84 C85 C86 177.0(10) . . . . ?
C110 C58 C59 C51 113.3(3) . . . . ?
C110 C58 C59 C60 -63.9(5) . . . . ?
C110 C58 C61 C62 -176.1(3) . . . . ?
C110 C67 C68 C69 177.8(3) . . . . ?
S1A N1A C16A C11A 179.2(3) . . . . ?
S1A N1A C16A C15A 0.6(4) . . . . ?
S1A N2A C15A C14A -176.8(3) . . . . ?
S1A N2A C15A C16A 1.1(4) . . . . ?
S2A N3A C47A C42A -177.3(3) . . . . ?
S2A N3A C47A C46A 0.3(4) . . . . ?
S2A N4A C46A C45A 177.3(3) . . . . ?
S2A N4A C46A C47A -0.3(4) . . . . ?
S3A N5A C77A C72A 177.4(3) . . . . ?
S3A N5A C77A C76A 0.5(4) . . . . ?
S3A N6A C76A C75A -179.5(3) . . . . ?
S3A N6A C76A C77A 0.2(4) . . . . ?
O1A C5A C6A C7A -176.8(8) . . . . ?
O1A C5A C10A C9A 177.2(7) . . . . ?
O2A C81A C82A C83A 176.8(7) . . . . ?
O2A C84A C85A C86A -79.0(11) . . . . ?
N1A S1A N2A C15A -0.7(3) . . . . ?
N2A S1A N1A C16A 0.1(3) . . . . ?
N2A C15A C16A N1A -1.1(5) . . . . ?
N2A C15A C16A C11A -179.8(3) . . . . ?
N3A S2A N4A C46A 0.4(3) . . . . ?
N4A S2A N3A C47A -0.4(3) . . . . ?
N4A C46A C47A N3A 0.0(5) . . . . ?
N4A C46A C47A C42A 177.7(4) . . . . ?
N5A S3A N6A C76A 0.1(3) . . . . ?
N6A S3A N5A C77A -0.3(3) . . . . ?
N6A C76A C77A N5A -0.5(5) . . . . ?
N6A C76A C77A C72A -177.6(3) . . . . ?
C1 C58A C59A C51A -121.1(3) . . . . ?
C1 C58A C59A C60A 61.6(5) . . . . ?
C1 C58A C61A C62A 177.7(3) . . . . ?
C1 C67A C68A C69A -174.5(5) . . . . ?
C1B C2A C3A O1A -52.7(18) . . . . ?
C1B C2A C3A C4A 68.2(18) . . . . ?
C3A O1A C5A C6A 21.2(16) . . . . ?
C3A O1A C5A C10A -155.7(9) . . . . ?
C5A O1A C3A C2A -173.0(11) . . . . ?
C5A O1A C3A C4A 71.5(15) . . . . ?
C5A C6A C7A C8A 0.1(8) . . . . ?
C5A O1B C3B C4B -54(2) . . . . ?
C5A O1B C3B C2B 174.0(14) . . . . ?
C6A C5A C10A C9A 0.1(8) . . . . ?
C6A C5A O1B C3B 134.1(12) . . . . ?
C6A C7A C8A C9A -0.2(7) . . . . ?
C6A C7A C8A C11A -177.9(4) . . . . ?
C7A C8A C9A C10A 0.3(6) . . . . ?
C7A C8A C11A C12A 34.2(5) . . . . ?
C7A C8A C11A C16A -148.0(4) . . . . ?
C8A C9A C10A C5A -0.3(7) . . . . ?
C8A C11A C12A C13A 176.2(3) . . . . ?
C8A C11A C16A N1A 6.9(6) . . . . ?
C8A C11A C16A C15A -174.6(3) . . . . ?
C9A C8A C11A C12A -143.3(4) . . . . ?
C9A C8A C11A C16A 34.4(5) . . . . ?
C10A C5A C6A C7A 0.0(8) . . . . ?
C10A C5A O1B C3B -60.7(17) . . . . ?
C11A C8A C9A C10A 178.0(4) . . . . ?
C11A C12A C13A C14A -1.6(6) . . . . ?
C12A C11A C16A N1A -175.2(4) . . . . ?
C12A C11A C16A C15A 3.3(5) . . . . ?
C12A C13A C14A C15A 3.1(5) . . . . ?
C12A C13A C14A C17A -177.7(3) . . . . ?
C13A C14A C15A N2A 176.3(4) . . . . ?
C13A C14A C15A C16A -1.4(5) . . . . ?
C13A C14A C17A C18A -40.2(5) . . . . ?
C13A C14A C17A C29A 136.2(4) . . . . ?
C14A C15A C16A N1A 176.9(3) . . . . ?
C14A C15A C16A C11A -1.8(5) . . . . ?
C14A C17A C18A C19A 177.1(4) . . . . ?
C14A C17A C29A C28A -175.4(4) . . . . ?
C15A C14A C17A C18A 139.0(4) . . . . ?
C15A C14A C17A C29A -44.7(5) . . . . ?
C16A C11A C12A C13A -1.7(5) . . . . ?
C17A C14A C15A N2A -2.8(6) . . . . ?
C17A C14A C15A C16A 179.4(3) . . . . ?
C17A C18A C19A C20A -0.8(6) . . . . ?
C18A C17A C29A C28A 1.0(6) . . . . ?
C18A C19A C20A C21A -177.5(4) . . . . ?
C18A C19A C20A C28A -0.5(6) . . . . ?
C19A C20A C21A C22A -4.1(7) . . . . ?
C19A C20A C21A C26A 175.1(4) . . . . ?
C19A C20A C28A C27A -174.8(4) . . . . ?
C19A C20A C28A C29A 2.0(6) . . . . ?
C20A C21A C22A C23A 178.1(4) . . . . ?
C20A C21A C26A C25A -178.2(4) . . . . ?
C20A C21A C26A C27A 0.8(5) . . . . ?
C20A C28A C29A C17A -2.3(6) . . . . ?
C21A C20A C28A C27A 2.8(5) . . . . ?
C21A C20A C28A C29A 179.7(3) . . . . ?
C21A C22A C23A C24A 0.1(6) . . . . ?
C21A C26A C27A C28A 0.8(5) . . . . ?
C21A C26A C27A C30A 125.8(4) . . . . ?
C21A C26A C27A C36A -111.6(4) . . . . ?
C22A C21A C26A C25A 1.0(6) . . . . ?
C22A C21A C26A C27A -180.0(4) . . . . ?
C22A C23A C24A C25A 0.6(6) . . . . ?
C22A C23A C24A C42A -179.8(4) . . . . ?
C23A C24A C25A C26A -0.5(6) . . . . ?
C23A C24A C42A C43A -43.5(6) . . . . ?
C23A C24A C42A C47A 135.3(4) . . . . ?
C24A C25A C26A C21A -0.3(7) . . . . ?
C24A C25A C26A C27A -179.1(4) . . . . ?
C24A C42A C43A C44A -179.7(4) . . . . ?
C24A C42A C47A N3A -2.3(6) . . . . ?
C24A C42A C47A C46A -179.8(4) . . . . ?
C25A C24A C42A C43A 136.0(5) . . . . ?
C25A C24A C42A C47A -45.1(6) . . . . ?
C25A C26A C27A C28A 179.7(4) . . . . ?
C25A C26A C27A C30A -55.3(7) . . . . ?
C25A C26A C27A C36A 67.3(6) . . . . ?
C26A C21A C22A C23A -1.0(6) . . . . ?
C26A C27A C28A C20A -2.2(5) . . . . ?
C26A C27A C28A C29A -178.8(4) . . . . ?
C26A C27A C30A C31A -61.0(5) . . . . ?
C26A C27A C36A C37A -70.0(5) . . . . ?
C27A C28A C29A C17A 174.0(4) . . . . ?
C27A C30A C31A C32A 177.5(4) . . . . ?
C27A C36A C37A C38A -173.8(4) . . . . ?
C28A C20A C21A C22A 178.6(4) . . . . ?
C28A C20A C21A C26A -2.2(4) . . . . ?
C28A C27A C30A C31A 55.1(5) . . . . ?
C28A C27A C36A C37A -177.7(4) . . . . ?
C29A C17A C18A C19A 0.6(6) . . . . ?
C30A C27A C28A C20A -125.8(4) . . . . ?
C30A C27A C28A C29A 57.6(6) . . . . ?
C30A C27A C36A C37A 55.4(5) . . . . ?
C30A C31A C32A C33A -177.1(5) . . . . ?
C31A C32A C33A C34A -178.3(6) . . . . ?
C32A C33A C34A C35A -175.5(8) . . . . ?
C36A C27A C28A C20A 111.4(4) . . . . ?
C36A C27A C28A C29A -65.2(5) . . . . ?
C36A C27A C30A C31A 176.8(4) . . . . ?
C36A C37A C38A C39A -178.3(6) . . . . ?
C37A C38A C39A C40A -68.4(10) . . . . ?
C38A C39A C40A C41A 165.7(9) . . . . ?
C42A C24A C25A C26A 179.9(4) . . . . ?
C42A C43A C44A C45A -1.0(7) . . . . ?
C43A C42A C47A N3A 176.6(4) . . . . ?
C43A C42A C47A C46A -0.9(6) . . . . ?
C43A C44A C45A C46A 0.0(6) . . . . ?
C43A C44A C45A C48A -178.8(4) . . . . ?
C44A C45A C46A N4A -176.9(4) . . . . ?
C44A C45A C46A C47A 0.5(5) . . . . ?
C44A C45A C48A C49A 31.1(6) . . . . ?
C44A C45A C48A C60A -150.5(4) . . . . ?
C45A C46A C47A N3A -177.8(3) . . . . ?
C45A C46A C47A C42A -0.1(6) . . . . ?
C45A C48A C49A C50A 178.8(3) . . . . ?
C45A C48A C60A C59A -178.9(3) . . . . ?
C46A C45A C48A C49A -147.5(4) . . . . ?
C46A C45A C48A C60A 30.9(6) . . . . ?
C47A C42A C43A C44A 1.4(6) . . . . ?
C48A C45A C46A N4A 1.8(6) . . . . ?
C48A C45A C46A C47A 179.3(3) . . . . ?
C48A C49A C50A C51A -0.5(6) . . . . ?
C49A C48A C60A C59A -0.5(6) . . . . ?
C49A C50A C51A C52A -176.5(4) . . . . ?
C49A C50A C51A C59A 1.0(5) . . . . ?
C50A C51A C52A C53A 2.7(7) . . . . ?
C50A C51A C52A C57A 179.9(4) . . . . ?
C50A C51A C59A C58A -178.9(3) . . . . ?
C50A C51A C59A C60A -1.2(5) . . . . ?
C51A C52A C53A C54A 174.9(4) . . . . ?
C51A C52A C57A C56A -177.5(3) . . . . ?
C51A C52A C57A C58A -2.7(4) . . . . ?
C51A C59A C60A C48A 0.9(5) . . . . ?
C52A C51A C59A C58A -0.8(4) . . . . ?
C52A C51A C59A C60A 176.8(3) . . . . ?
C52A C53A C54A C55A 1.6(6) . . . . ?
C52A C57A C58A C1 121.7(4) . . . . ?
C52A C57A C58A C59A 2.1(4) . . . . ?
C52A C57A C58A C61A -116.2(4) . . . . ?
C53A C52A C57A C56A 0.1(5) . . . . ?
C53A C52A C57A C58A 174.9(3) . . . . ?
C53A C54A C55A C56A 0.8(6) . . . . ?
C53A C54A C55A C72A -175.1(3) . . . . ?
C54A C55A C56A C57A -2.7(5) . . . . ?
C54A C55A C72A C73A 42.4(5) . . . . ?
C54A C55A C72A C77A -139.0(4) . . . . ?
C55A C56A C57A C52A 2.3(5) . . . . ?
C55A C56A C57A C58A -171.5(4) . . . . ?
C55A C72A C73A C74A 178.3(3) . . . . ?
C55A C72A C77A N5A 3.6(6) . . . . ?
C55A C72A C77A C76A -179.7(3) . . . . ?
C56A C55A C72A C73A -133.3(4) . . . . ?
C56A C55A C72A C77A 45.3(5) . . . . ?
C56A C57A C58A C1 -64.0(5) . . . . ?
C56A C57A C58A C59A 176.3(4) . . . . ?
C56A C57A C58A C61A 58.1(5) . . . . ?
C57A C52A C53A C54A -2.0(5) . . . . ?
C57A C58A C59A C51A -0.7(4) . . . . ?
C57A C58A C59A C60A -178.0(4) . . . . ?
C57A C58A C61A C62A 53.2(4) . . . . ?
C58A C1 C67A C68A -176.6(4) . . . . ?
C58A C59A C60A C48A 178.1(4) . . . . ?
C58A C61A C62A C63A 172.2(5) . . . . ?
C59A C51A C52A C53A -175.1(4) . . . . ?
C59A C51A C52A C57A 2.2(4) . . . . ?
C59A C58A C61A C62A -58.7(4) . . . . ?
C60A C48A C49A C50A 0.3(6) . . . . ?
C61A C58A C59A C51A 117.2(3) . . . . ?
C61A C58A C59A C60A -60.1(5) . . . . ?
C61A C62A C63A C64A -76.6(7) . . . . ?
C62A C63A C64A C65A -175.8(6) . . . . ?
C63A C64A C65A C66A -65.5(9) . . . . ?
C67A C1 C58A C57A -55.1(5) . . . . ?
C67A C1 C58A C59A 58.2(4) . . . . ?
C67A C1 C58A C61A -178.5(4) . . . . ?
C67A C68A C69A C70A 178.5(5) . . . . ?
C68A C69A C70A C71A -64.4(8) . . . . ?
C72A C55A C56A C57A 173.0(3) . . . . ?
C72A C73A C74A C75A 0.9(6) . . . . ?
C73A C72A C77A N5A -177.7(4) . . . . ?
C73A C72A C77A C76A -1.0(5) . . . . ?
C73A C74A C75A C76A 0.2(5) . . . . ?
C73A C74A C75A C78A 178.0(3) . . . . ?
C74A C75A C76A N6A 178.1(4) . . . . ?
C74A C75A C76A C77A -1.6(5) . . . . ?
C74A C75A C78A C79A -36.4(6) . . . . ?
C74A C75A C78A C83A 142.7(5) . . . . ?
C75A C76A C77A N5A 179.2(3) . . . . ?
C75A C76A C77A C72A 2.1(5) . . . . ?
C75A C78A C79A C80A -179.6(4) . . . . ?
C75A C78A C83A C82A 179.4(5) . . . . ?
C76A C75A C78A C79A 141.3(4) . . . . ?
C76A C75A C78A C83A -39.6(6) . . . . ?
C77A C72A C73A C74A -0.4(5) . . . . ?
C78A C75A C76A N6A 0.2(6) . . . . ?
C78A C75A C76A C77A -179.5(3) . . . . ?
C78A C79A C80A C81A -0.7(8) . . . . ?
C79A C78A C83A C82A -1.5(8) . . . . ?
C79A C80A C81A O2A -176.8(6) . . . . ?
C79A C80A C81A C82A 0.4(10) . . . . ?
C80A C81A C82A C83A -0.6(11) . . . . ?
C81A O2A C84A C85A -77.3(10) . . . . ?
C81A O2A C84A C87A 156.3(8) . . . . ?
C81A C82A C83A C78A 1.2(10) . . . . ?
C83A C78A C79A C80A 1.3(7) . . . . ?
C84A O2A C81A C80A -13.4(12) . . . . ?
C84A O2A C81A C82A 169.3(8) . . . . ?
C87A C84A C85A C86A 44.3(16) . . . . ?
O1B C5A C6A C7A 165.8(8) . . . . ?
O1B C5A C10A C9A -163.9(8) . . . . ?
O1B C3B C2B C1C 60(2) . . . . ?
C4B C3B C2B C1C -82(3) . . . . ?
C92 C3 C93 C91 -24(3) . . . . ?
